data_7013347
loop_
_publ_author_name
'Noveski, Daniel'
'Braun, Thomas'
'Schulte, Miriam'
'Neumann, Beate'
'Stammler, Hans-Georg'

_publ_section_title
;
 C?F Activation and hydrodefluorination of fluorinated alkenes at
 rhodiumBased on the presentation given at Dalton Discussion No. 6,
 9?11th September 2003, University of York, UK.
;
_journal_issue 21
_journal_name_full 'Dalton Transactions'
_journal_page_first 4075
_journal_paper_doi 10.1039/b306635e
_journal_year 2003
_chemical_formula_moiety 'C36 H62 P3 Rh Si'
_chemical_formula_sum 'C36 H62 P3 Rh Si'
_chemical_formula_weight 718.77
_chemical_name_systematic ?
_space_group_IT_number 14
_symmetry_cell_setting monoclinic
_symmetry_space_group_name_Hall '-P 2ybc'
_symmetry_space_group_name_H-M 'P 1 21/c 1'
_atom_sites_solution_hydrogens geom
_atom_sites_solution_primary direct
_atom_sites_solution_secondary difmap
_audit_creation_method SHELXL-97
_cell_angle_alpha 90
_cell_angle_beta 96.928(11)
_cell_angle_gamma 90
_cell_formula_units_Z 12
_cell_length_a 28.465(3)
_cell_length_b 17.3500(14)
_cell_length_c 22.700(3)
_cell_measurement_reflns_used 33628
_cell_measurement_temperature 104(2)
_cell_measurement_theta_max 30.034
_cell_measurement_theta_min 2.910
_cell_volume 11129(2)
_computing_cell_refinement 'Dirax/lsq (Duisenberg & Schreurs, 1989-2000)'
_computing_data_collection 'KappaCCD '
_computing_data_reduction 'EVALCCD (Duisenberg, 1998, Thesis. Utrecht Un'
_computing_molecular_graphics 'SHELXTL-PLUS (1990)'
_computing_publication_material 'SHELXL-97 (Sheldrick, 1997)'
_computing_structure_refinement 'SHELXL-97 (Sheldrick, 1997)'
_computing_structure_solution 'SHELXS-97 (Sheldrick, 1990)'
_diffrn_ambient_temperature 104(2)
_diffrn_measured_fraction_theta_full 0.999
_diffrn_measured_fraction_theta_max 0.999
_diffrn_measurement_device_type KappaCCD
_diffrn_measurement_method CCD
_diffrn_radiation_monochromator graphite
_diffrn_radiation_source 'fine-focus sealed tube'
_diffrn_radiation_type MoK\a
_diffrn_radiation_wavelength 0.71073
_diffrn_reflns_av_R_equivalents 0.0842
_diffrn_reflns_av_sigmaI/netI 0.0613
_diffrn_reflns_limit_h_max 40
_diffrn_reflns_limit_h_min -40
_diffrn_reflns_limit_k_max 24
_diffrn_reflns_limit_k_min -24
_diffrn_reflns_limit_l_max 31
_diffrn_reflns_limit_l_min -31
_diffrn_reflns_number 223527
_diffrn_reflns_theta_full 30.00
_diffrn_reflns_theta_max 30.00
_diffrn_reflns_theta_min 2.14
_exptl_absorpt_coefficient_mu 0.645
_exptl_absorpt_correction_T_max 0.904
_exptl_absorpt_correction_T_min 0.762
_exptl_absorpt_correction_type multi-scan
_exptl_absorpt_process_details
;
multi-scan from symmetry-related measurements
Sortav (Blessing 1995)
;
_exptl_crystal_colour colourless
_exptl_crystal_density_diffrn 1.287
_exptl_crystal_density_method 'not measured'
_exptl_crystal_description irregular
_exptl_crystal_F_000 4584
_exptl_crystal_size_max 0.3
_exptl_crystal_size_mid 0.25
_exptl_crystal_size_min 0.16
_refine_diff_density_max 1.245
_refine_diff_density_min -1.079
_refine_diff_density_rms 0.127
_refine_ls_extinction_method none
_refine_ls_goodness_of_fit_ref 1.093
_refine_ls_hydrogen_treatment mixed
_refine_ls_matrix_type full
_refine_ls_number_parameters 1154
_refine_ls_number_reflns 32417
_refine_ls_number_restraints 0
_refine_ls_restrained_S_all 1.093
_refine_ls_R_factor_all 0.1171
_refine_ls_R_factor_gt 0.0481
_refine_ls_shift/su_max 0.002
_refine_ls_shift/su_mean 0.000
_refine_ls_structure_factor_coef Fsqd
_refine_ls_weighting_details 'calc w=1/[\s^2^(Fo^2^)+(0.0197P)^2^+31.2335P] where P=(Fo^2^+2Fc^2^)/3'
_refine_ls_weighting_scheme calc
_refine_ls_wR_factor_gt 0.0813
_refine_ls_wR_factor_ref 0.1139
_reflns_number_gt 18916
_reflns_number_total 32417
_reflns_threshold_expression >2sigma(I)
_cod_data_source_file b306635e.txt
_cod_data_source_block compound9
_cod_depositor_comments
;
The following automatic conversions were performed:
'_symmetry_cell_setting' value 'Monoclinic' changed to 'monoclinic'
according to '/home/saulius/struct/CIF-dictionaries/cif_core.dic'
dictionary named 'cif_core.dic' version 2.4.1 from 2010-06-29.

Automatic conversion script
Id: cif_fix_enum 1527 2010-12-29 10:47:43Z saulius 
;
_cod_original_sg_symbol_H-M 'P 21/c'
_cod_database_code 7013347

loop_
_symmetry_equiv_pos_as_xyz
'x, y, z'
'-x, y+1/2, -z+1/2'
'-x, -y, -z'
'x, -y-1/2, z-1/2'

loop_
_atom_site_label
_atom_site_type_symbol
_atom_site_fract_x
_atom_site_fract_y
_atom_site_fract_z
_atom_site_U_iso_or_equiv
_atom_site_adp_type
_atom_site_occupancy
_atom_site_symmetry_multiplicity
_atom_site_calc_flag
_atom_site_refinement_flags
_atom_site_disorder_assembly
_atom_site_disorder_group
Rh1 Rh 0.389301(9) 0.268972(15) 0.478748(11) 0.01707(6) Uani 1 1 d . B .
H1A H 0.4409(13) 0.267(2) 0.5050(16) 0.028(10) Uiso 1 1 d . . .
H1B H 0.3866(16) 0.348(3) 0.507(2) 0.058(14) Uiso 1 1 d . . .
Rh2 Rh 0.281183(8) 0.774081(14) 0.689932(10) 0.01387(6) Uani 1 1 d . . .
H2A H 0.2305(12) 0.783(2) 0.6679(15) 0.020(9) Uiso 1 1 d . . .
H2B H 0.2874(14) 0.850(2) 0.6630(18) 0.046(12) Uiso 1 1 d . . .
Rh3 Rh 0.057852(8) 0.232961(14) 0.651791(10) 0.01210(5) Uani 1 1 d . . .
H3A H 0.1102(11) 0.2289(18) 0.6788(14) 0.013(8) Uiso 1 1 d . . .
H3B H 0.0551(14) 0.156(2) 0.6788(18) 0.042(12) Uiso 1 1 d . . .
Si1 Si 0.39917(3) 0.25038(5) 0.58236(4) 0.01676(19) Uani 1 1 d . . .
Si2 Si 0.26528(3) 0.75885(5) 0.58636(4) 0.01551(18) Uani 1 1 d . . .
Si3 Si 0.06413(3) 0.25628(5) 0.75539(4) 0.01366(17) Uani 1 1 d . . .
P1 P 0.30669(3) 0.28649(5) 0.45930(4) 0.0231(2) Uani 1 1 d . . .
P2 P 0.42099(4) 0.34331(6) 0.40577(5) 0.0333(2) Uani 1 1 d . . .
P3 P 0.40049(3) 0.14088(5) 0.44821(4) 0.01971(18) Uani 1 1 d . . .
P4 P 0.36475(3) 0.77463(5) 0.70219(4) 0.01851(18) Uani 1 1 d . . .
P5 P 0.26134(3) 0.85178(5) 0.76971(4) 0.01796(18) Uani 1 1 d . . .
P6 P 0.25991(3) 0.64828(5) 0.71766(4) 0.01719(17) Uani 1 1 d . . .
P7 P -0.02522(3) 0.22380(5) 0.63286(4) 0.01494(16) Uani 1 1 d . . .
P8 P 0.08513(3) 0.15280(5) 0.57880(4) 0.01673(17) Uani 1 1 d . . .
P9 P 0.07397(3) 0.35934(5) 0.62005(4) 0.01565(17) Uani 1 1 d . . .
C1 C 0.34433(12) 0.2301(2) 0.62177(14) 0.0210(7) Uani 1 1 d . . .
C2 C 0.31859(12) 0.1621(2) 0.61391(15) 0.0226(7) Uani 1 1 d . . .
H2 H 0.3286 0.1235 0.5885 0.027 Uiso 1 1 calc R . .
C3 C 0.27856(13) 0.1487(2) 0.64203(16) 0.0271(8) Uani 1 1 d . . .
H3 H 0.2619 0.1014 0.6357 0.033 Uiso 1 1 calc R . .
C4 C 0.26297(13) 0.2034(2) 0.67895(17) 0.0308(9) Uani 1 1 d . . .
H4 H 0.2359 0.1940 0.6986 0.037 Uiso 1 1 calc R . .
C5 C 0.28704(14) 0.2718(2) 0.68698(18) 0.0342(9) Uani 1 1 d . . .
H5 H 0.2762 0.3106 0.7116 0.041 Uiso 1 1 calc R . .
C6 C 0.32729(14) 0.2847(2) 0.65926(17) 0.0313(9) Uani 1 1 d . . .
H6 H 0.3437 0.3322 0.6660 0.038 Uiso 1 1 calc R . .
C7 C 0.42527(12) 0.3362(2) 0.62871(16) 0.0238(8) Uani 1 1 d . . .
C8 C 0.41686(19) 0.4123(2) 0.61314(19) 0.0520(14) Uani 1 1 d . . .
H8 H 0.4004 0.4236 0.5752 0.062 Uiso 1 1 calc R . .
C9 C 0.4315(3) 0.4731(3) 0.6509(2) 0.077(2) Uani 1 1 d . . .
H9 H 0.4248 0.5248 0.6387 0.093 Uiso 1 1 calc R . .
C10 C 0.4558(2) 0.4582(3) 0.7061(2) 0.0561(14) Uani 1 1 d . . .
H10 H 0.4662 0.4993 0.7321 0.067 Uiso 1 1 calc R . .
C11 C 0.46469(15) 0.3835(2) 0.72285(18) 0.0366(10) Uani 1 1 d . . .
H11 H 0.4810 0.3727 0.7609 0.044 Uiso 1 1 calc R . .
C12 C 0.45019(13) 0.3239(2) 0.68520(16) 0.0259(8) Uani 1 1 d . . .
H12 H 0.4573 0.2725 0.6978 0.031 Uiso 1 1 calc R . .
C13 C 0.44334(12) 0.1713(2) 0.61108(14) 0.0197(7) Uani 1 1 d . . .
C14 C 0.49082(12) 0.1803(2) 0.60123(16) 0.0250(8) Uani 1 1 d . . .
H14 H 0.4997 0.2249 0.5810 0.030 Uiso 1 1 calc R . .
C15 C 0.52505(13) 0.1262(2) 0.62002(16) 0.0301(9) Uani 1 1 d . . .
H15 H 0.5569 0.1342 0.6128 0.036 Uiso 1 1 calc R . .
C16 C 0.51305(14) 0.0605(2) 0.64922(17) 0.0322(9) Uani 1 1 d . . .
H16 H 0.5363 0.0226 0.6613 0.039 Uiso 1 1 calc R . .
C17 C 0.46700(14) 0.0505(2) 0.66061(18) 0.0342(9) Uani 1 1 d . . .
H17 H 0.4585 0.0060 0.6813 0.041 Uiso 1 1 calc R . .
C18 C 0.43280(13) 0.1057(2) 0.64178(17) 0.0271(8) Uani 1 1 d . . .
H18 H 0.4013 0.0980 0.6503 0.033 Uiso 1 1 calc R . .
C19 C 0.28278(16) 0.3545(3) 0.5089(2) 0.0567(15) Uani 1 1 d . A .
H19A H 0.2478 0.3523 0.5031 0.068 Uiso 0.716(10) 1 calc PR A 1
H19B H 0.2937 0.3407 0.5507 0.068 Uiso 0.716(10) 1 calc PR A 1
H19C H 0.2534 0.3714 0.4846 0.068 Uiso 0.284(10) 1 calc PR A 2
H19D H 0.2719 0.3195 0.5390 0.068 Uiso 0.284(10) 1 calc PR A 2
C20 C 0.3004(2) 0.4411(3) 0.4953(3) 0.0332(16) Uiso 0.716(10) 1 d P A 1
H20A H 0.2875 0.4777 0.5220 0.050 Uiso 0.716(10) 1 calc PR A 1
H20B H 0.2893 0.4547 0.4541 0.050 Uiso 0.716(10) 1 calc PR A 1
H20C H 0.3351 0.4431 0.5015 0.050 Uiso 0.716(10) 1 calc PR A 1
C20B C 0.2948(6) 0.4192(9) 0.5422(7) 0.041(5) Uiso 0.284(10) 1 d P A 2
H20D H 0.2679 0.4352 0.5624 0.062 Uiso 0.284(10) 1 calc PR A 2
H20E H 0.3031 0.4608 0.5161 0.062 Uiso 0.284(10) 1 calc PR A 2
H20F H 0.3219 0.4078 0.5717 0.062 Uiso 0.284(10) 1 calc PR A 2
C21 C 0.26869(12) 0.2015(2) 0.46433(17) 0.0251(8) Uani 1 1 d . B .
H21A H 0.2670 0.1738 0.4260 0.030 Uiso 1 1 calc R . .
H21B H 0.2850 0.1669 0.4949 0.030 Uiso 1 1 calc R . .
C22 C 0.21832(17) 0.2121(3) 0.4785(3) 0.0685(18) Uani 1 1 d . . .
H22A H 0.2188 0.2366 0.5175 0.103 Uiso 1 1 calc R B .
H22B H 0.2028 0.1617 0.4791 0.103 Uiso 1 1 calc R . .
H22C H 0.2008 0.2448 0.4482 0.103 Uiso 1 1 calc R . .
C23 C 0.28574(17) 0.3212(3) 0.3825(2) 0.0253(12) Uiso 0.759(8) 1 d P B 1
H23A H 0.3043 0.3676 0.3750 0.030 Uiso 0.759(8) 1 calc PR B 1
H23B H 0.2935 0.2810 0.3543 0.030 Uiso 0.759(8) 1 calc PR B 1
C24 C 0.23377(18) 0.3410(3) 0.3677(2) 0.0342(14) Uiso 0.759(8) 1 d P B 1
H24A H 0.2278 0.3583 0.3264 0.051 Uiso 0.759(8) 1 calc PR B 1
H24B H 0.2254 0.3823 0.3941 0.051 Uiso 0.759(8) 1 calc PR B 1
H24C H 0.2145 0.2953 0.3732 0.051 Uiso 0.759(8) 1 calc PR B 1
C23B C 0.2732(5) 0.3507(8) 0.4049(6) 0.019(3) Uiso 0.241(8) 1 d P B 2
H23C H 0.2407 0.3573 0.4155 0.022 Uiso 0.241(8) 1 calc PR B 2
H23D H 0.2886 0.4020 0.4064 0.022 Uiso 0.241(8) 1 calc PR B 2
C24B C 0.2707(5) 0.3189(9) 0.3427(7) 0.027(4) Uiso 0.241(8) 1 d P B 2
H24D H 0.2528 0.3545 0.3149 0.040 Uiso 0.241(8) 1 calc PR B 2
H24E H 0.2550 0.2686 0.3409 0.040 Uiso 0.241(8) 1 calc PR B 2
H24F H 0.3028 0.3131 0.3318 0.040 Uiso 0.241(8) 1 calc PR B 2
C25 C 0.3947(2) 0.4387(3) 0.3902(3) 0.0666(17) Uani 1 1 d . B .
H25A H 0.3627 0.4316 0.3683 0.080 Uiso 0.766(8) 1 calc PR C 1
H25B H 0.3907 0.4637 0.4285 0.080 Uiso 0.766(8) 1 calc PR C 1
H25C H 0.4188 0.4669 0.3708 0.080 Uiso 0.234(8) 1 calc PR C 2
H25D H 0.3683 0.4289 0.3585 0.080 Uiso 0.234(8) 1 calc PR C 2
C26 C 0.4229(2) 0.4937(4) 0.3542(3) 0.057(2) Uiso 0.766(8) 1 d P B 1
H26A H 0.4060 0.5429 0.3483 0.085 Uiso 0.766(8) 1 calc PR C 1
H26B H 0.4263 0.4705 0.3156 0.085 Uiso 0.766(8) 1 calc PR C 1
H26C H 0.4543 0.5027 0.3759 0.085 Uiso 0.766(8) 1 calc PR C 1
C26B C 0.3760(5) 0.4960(8) 0.4274(6) 0.018(4) Uiso 0.234(8) 1 d P B 2
H26D H 0.3648 0.5405 0.4031 0.027 Uiso 0.234(8) 1 calc PR C 2
H26E H 0.4010 0.5125 0.4583 0.027 Uiso 0.234(8) 1 calc PR C 2
H26F H 0.3497 0.4739 0.4459 0.027 Uiso 0.234(8) 1 calc PR C 2
C27 C 0.43028(15) 0.3113(3) 0.33074(18) 0.0403(11) Uani 1 1 d . B .
H27A H 0.4504 0.3496 0.3134 0.048 Uiso 1 1 calc R . .
H27B H 0.4477 0.2618 0.3340 0.048 Uiso 1 1 calc R . .
C28 C 0.38557(16) 0.3008(3) 0.2892(2) 0.0501(12) Uani 1 1 d . . .
H28A H 0.3644 0.2653 0.3069 0.075 Uiso 1 1 calc R B .
H28B H 0.3932 0.2794 0.2515 0.075 Uiso 1 1 calc R . .
H28C H 0.3698 0.3507 0.2819 0.075 Uiso 1 1 calc R . .
C29 C 0.48309(17) 0.3714(3) 0.4325(2) 0.0526(13) Uani 1 1 d . B .
H29A H 0.5029 0.3245 0.4331 0.063 Uiso 0.780(8) 1 calc PR D 1
H29B H 0.4941 0.4069 0.4028 0.063 Uiso 0.780(8) 1 calc PR D 1
H29C H 0.4871 0.3793 0.4760 0.063 Uiso 0.220(8) 1 calc PR D 2
H29D H 0.5054 0.3309 0.4228 0.063 Uiso 0.220(8) 1 calc PR D 2
C30 C 0.4925(3) 0.4086(4) 0.4912(3) 0.061(2) Uiso 0.780(8) 1 d P B 1
H30A H 0.5263 0.4203 0.4996 0.092 Uiso 0.780(8) 1 calc PR D 1
H30B H 0.4831 0.3738 0.5217 0.092 Uiso 0.780(8) 1 calc PR D 1
H30C H 0.4742 0.4565 0.4912 0.092 Uiso 0.780(8) 1 calc PR D 1
C30B C 0.4928(6) 0.4517(10) 0.3983(8) 0.032(5) Uiso 0.220(8) 1 d P B 2
H30D H 0.5252 0.4692 0.4108 0.048 Uiso 0.220(8) 1 calc PR D 2
H30E H 0.4704 0.4911 0.4082 0.048 Uiso 0.220(8) 1 calc PR D 2
H30F H 0.4886 0.4430 0.3553 0.048 Uiso 0.220(8) 1 calc PR D 2
C31 C 0.38771(13) 0.1136(2) 0.36940(15) 0.0277(8) Uani 1 1 d . B .
H31A H 0.4050 0.1493 0.3456 0.033 Uiso 1 1 calc R . .
H31B H 0.4004 0.0612 0.3644 0.033 Uiso 1 1 calc R . .
C32 C 0.33578(14) 0.1142(2) 0.34426(18) 0.0348(10) Uani 1 1 d . . .
H32A H 0.3188 0.0749 0.3643 0.052 Uiso 1 1 calc R B .
H32B H 0.3328 0.1031 0.3016 0.052 Uiso 1 1 calc R . .
H32C H 0.3222 0.1650 0.3506 0.052 Uiso 1 1 calc R . .
C33 C 0.46110(12) 0.1025(2) 0.46304(16) 0.0272(8) Uani 1 1 d . B .
H33A H 0.4695 0.0986 0.5065 0.033 Uiso 1 1 calc R . .
H33B H 0.4614 0.0496 0.4467 0.033 Uiso 1 1 calc R . .
C34 C 0.49895(14) 0.1491(3) 0.4379(2) 0.0449(12) Uani 1 1 d . . .
H34A H 0.4911 0.1537 0.3948 0.067 Uiso 1 1 calc R B .
H34B H 0.5296 0.1231 0.4467 0.067 Uiso 1 1 calc R . .
H34C H 0.5007 0.2005 0.4558 0.067 Uiso 1 1 calc R . .
C35 C 0.36880(13) 0.0649(2) 0.48391(16) 0.0249(8) Uani 1 1 d . B .
H35A H 0.3767 0.0705 0.5274 0.030 Uiso 1 1 calc R . .
H35B H 0.3345 0.0749 0.4747 0.030 Uiso 1 1 calc R . .
C36 C 0.37768(17) -0.0190(2) 0.46798(17) 0.0374(10) Uani 1 1 d . . .
H36A H 0.3729 -0.0252 0.4248 0.056 Uiso 1 1 calc R B .
H36B H 0.3556 -0.0525 0.4859 0.056 Uiso 1 1 calc R . .
H36C H 0.4103 -0.0332 0.4830 0.056 Uiso 1 1 calc R . .
C37 C 0.24280(12) 0.8498(2) 0.54319(14) 0.0191(7) Uani 1 1 d . . .
C38 C 0.22683(12) 0.8433(2) 0.48247(15) 0.0237(8) Uani 1 1 d . . .
H38 H 0.2237 0.7935 0.4651 0.028 Uiso 1 1 calc R . .
C39 C 0.21540(13) 0.9076(2) 0.44697(15) 0.0262(8) Uani 1 1 d . . .
H39 H 0.2052 0.9013 0.4058 0.031 Uiso 1 1 calc R . .
C40 C 0.21886(13) 0.9800(2) 0.47129(16) 0.0272(8) Uani 1 1 d . . .
H40 H 0.2110 1.0240 0.4471 0.033 Uiso 1 1 calc R . .
C41 C 0.23378(14) 0.9886(2) 0.53101(16) 0.0280(8) Uani 1 1 d . . .
H41 H 0.2362 1.0387 0.5480 0.034 Uiso 1 1 calc R . .
C42 C 0.24536(12) 0.9244(2) 0.56649(15) 0.0225(7) Uani 1 1 d . . .
H42 H 0.2553 0.9314 0.6076 0.027 Uiso 1 1 calc R . .
C43 C 0.31656(11) 0.7291(2) 0.54332(13) 0.0198(7) Uani 1 1 d . . .
C44 C 0.34082(12) 0.6598(2) 0.55467(15) 0.0228(7) Uani 1 1 d . . .
H44 H 0.3302 0.6250 0.5826 0.027 Uiso 1 1 calc R . .
C45 C 0.37985(14) 0.6396(3) 0.52685(17) 0.0330(9) Uani 1 1 d . . .
H45 H 0.3951 0.5913 0.5351 0.040 Uiso 1 1 calc R . .
C46 C 0.39648(14) 0.6904(3) 0.48690(17) 0.0357(10) Uani 1 1 d . . .
H46 H 0.4236 0.6778 0.4683 0.043 Uiso 1 1 calc R . .
C47 C 0.37341(14) 0.7590(3) 0.47451(16) 0.0334(9) Uani 1 1 d . . .
H47 H 0.3845 0.7936 0.4469 0.040 Uiso 1 1 calc R . .
C48 C 0.33406(12) 0.7782(2) 0.50185(14) 0.0242(8) Uani 1 1 d . . .
H48 H 0.3185 0.8258 0.4923 0.029 Uiso 1 1 calc R . .
C49 C 0.21598(12) 0.68781(19) 0.55868(14) 0.0195(7) Uani 1 1 d . . .
C50 C 0.16889(12) 0.7089(2) 0.56222(14) 0.0204(7) Uani 1 1 d . . .
H50 H 0.1625 0.7581 0.5778 0.024 Uiso 1 1 calc R . .
C51 C 0.13143(13) 0.6603(2) 0.54379(15) 0.0269(8) Uani 1 1 d . . .
H51 H 0.0999 0.6768 0.5463 0.032 Uiso 1 1 calc R . .
C52 C 0.13950(14) 0.5890(2) 0.52204(16) 0.0307(9) Uani 1 1 d . . .
H52 H 0.1137 0.5557 0.5097 0.037 Uiso 1 1 calc R . .
C53 C 0.18516(15) 0.5652(2) 0.51803(17) 0.0327(9) Uani 1 1 d . . .
H53 H 0.1911 0.5153 0.5033 0.039 Uiso 1 1 calc R . .
C54 C 0.22269(13) 0.6152(2) 0.53597(16) 0.0255(8) Uani 1 1 d . . .
H54 H 0.2540 0.5987 0.5324 0.031 Uiso 1 1 calc R . .
C55 C 0.39717(12) 0.6823(2) 0.70895(17) 0.0270(8) Uani 1 1 d . . .
H55A H 0.3880 0.6548 0.7440 0.032 Uiso 1 1 calc R . .
H55B H 0.3862 0.6507 0.6737 0.032 Uiso 1 1 calc R . .
C56 C 0.45117(13) 0.6855(3) 0.71482(19) 0.0359(10) Uani 1 1 d . . .
H56A H 0.4612 0.7067 0.6783 0.054 Uiso 1 1 calc R . .
H56B H 0.4640 0.6335 0.7215 0.054 Uiso 1 1 calc R . .
H56C H 0.4629 0.7185 0.7485 0.054 Uiso 1 1 calc R . .
C57 C 0.39363(12) 0.8201(2) 0.64186(15) 0.0246(8) Uani 1 1 d . . .
H57A H 0.4281 0.8230 0.6548 0.030 Uiso 1 1 calc R . .
H57B H 0.3891 0.7860 0.6067 0.030 Uiso 1 1 calc R . .
C58 C 0.37636(13) 0.9000(2) 0.62310(17) 0.0307(9) Uani 1 1 d . . .
H58A H 0.3431 0.8973 0.6061 0.046 Uiso 1 1 calc R . .
H58B H 0.3954 0.9202 0.5933 0.046 Uiso 1 1 calc R . .
H58C H 0.3794 0.9341 0.6577 0.046 Uiso 1 1 calc R . .
C59 C 0.39656(13) 0.8301(2) 0.76378(15) 0.0273(8) Uani 1 1 d . . .
H59A H 0.4303 0.8335 0.7572 0.033 Uiso 1 1 calc R . .
H59B H 0.3838 0.8832 0.7622 0.033 Uiso 1 1 calc R . .
C60 C 0.39416(15) 0.7985(3) 0.82557(16) 0.0389(10) Uani 1 1 d . . .
H60A H 0.3611 0.7962 0.8334 0.058 Uiso 1 1 calc R . .
H60B H 0.4120 0.8322 0.8548 0.058 Uiso 1 1 calc R . .
H60C H 0.4078 0.7466 0.8285 0.058 Uiso 1 1 calc R . .
C61 C 0.29667(13) 0.9389(2) 0.79116(16) 0.0261(8) Uani 1 1 d . . .
H61A H 0.2820 0.9665 0.8225 0.031 Uiso 1 1 calc R . .
H61B H 0.3288 0.9228 0.8083 0.031 Uiso 1 1 calc R . .
C62 C 0.30100(14) 0.9940(2) 0.74038(18) 0.0330(9) Uani 1 1 d . . .
H62A H 0.3150 0.9670 0.7088 0.050 Uiso 1 1 calc R . .
H62B H 0.3212 1.0374 0.7546 0.050 Uiso 1 1 calc R . .
H62C H 0.2695 1.0131 0.7248 0.050 Uiso 1 1 calc R . .
C63 C 0.20294(12) 0.8953(2) 0.74707(16) 0.0242(7) Uani 1 1 d . . .
H63A H 0.2030 0.9155 0.7063 0.029 Uiso 1 1 calc R . .
H63B H 0.1791 0.8535 0.7450 0.029 Uiso 1 1 calc R . .
C64 C 0.18581(14) 0.9602(2) 0.78503(18) 0.0329(9) Uani 1 1 d . . .
H64A H 0.1859 0.9422 0.8259 0.049 Uiso 1 1 calc R . .
H64B H 0.1536 0.9754 0.7689 0.049 Uiso 1 1 calc R . .
H64C H 0.2070 1.0047 0.7845 0.049 Uiso 1 1 calc R . .
C65 C 0.25519(15) 0.8103(2) 0.84375(16) 0.0316(9) Uani 1 1 d . . .
H65A H 0.2231 0.7878 0.8416 0.038 Uiso 1 1 calc R . .
H65B H 0.2778 0.7670 0.8501 0.038 Uiso 1 1 calc R . .
C66 C 0.26222(19) 0.8603(3) 0.89905(18) 0.0505(13) Uani 1 1 d . . .
H66A H 0.2945 0.8809 0.9041 0.076 Uiso 1 1 calc R . .
H66B H 0.2572 0.8292 0.9338 0.076 Uiso 1 1 calc R . .
H66C H 0.2395 0.9030 0.8950 0.076 Uiso 1 1 calc R . .
C67 C 0.26787(13) 0.6180(2) 0.79581(16) 0.0265(8) Uani 1 1 d . . .
H67A H 0.2492 0.6528 0.8185 0.032 Uiso 1 1 calc R . .
H67B H 0.2547 0.5654 0.7983 0.032 Uiso 1 1 calc R . .
C68 C 0.31871(14) 0.6173(3) 0.82566(17) 0.0360(10) Uani 1 1 d . . .
H68A H 0.3364 0.5764 0.8083 0.054 Uiso 1 1 calc R . .
H68B H 0.3189 0.6079 0.8683 0.054 Uiso 1 1 calc R . .
H68C H 0.3335 0.6672 0.8196 0.054 Uiso 1 1 calc R . .
C69 C 0.19695(12) 0.6222(2) 0.70084(16) 0.0218(7) Uani 1 1 d . . .
H69A H 0.1887 0.6219 0.6572 0.026 Uiso 1 1 calc R . .
H69B H 0.1926 0.5691 0.7152 0.026 Uiso 1 1 calc R . .
C70 C 0.16289(13) 0.6747(2) 0.7275(2) 0.0356(10) Uani 1 1 d . . .
H70A H 0.1708 0.6759 0.7707 0.053 Uiso 1 1 calc R . .
H70B H 0.1305 0.6554 0.7176 0.053 Uiso 1 1 calc R . .
H70C H 0.1652 0.7268 0.7115 0.053 Uiso 1 1 calc R . .
C71 C 0.28736(13) 0.5676(2) 0.68163(17) 0.0260(8) Uani 1 1 d . . .
H71A H 0.2815 0.5759 0.6382 0.031 Uiso 1 1 calc R . .
H71B H 0.3220 0.5709 0.6930 0.031 Uiso 1 1 calc R . .
C72 C 0.27216(15) 0.4855(2) 0.6940(2) 0.0386(10) Uani 1 1 d . . .
H72A H 0.2792 0.4746 0.7365 0.058 Uiso 1 1 calc R . .
H72B H 0.2894 0.4492 0.6715 0.058 Uiso 1 1 calc R . .
H72C H 0.2381 0.4800 0.6820 0.058 Uiso 1 1 calc R . .
C73 C 0.00978(11) 0.29139(19) 0.79070(13) 0.0167(7) Uani 1 1 d . . .
C74 C -0.01500(11) 0.2418(2) 0.82479(14) 0.0212(7) Uani 1 1 d . . .
H74 H -0.0041 0.1904 0.8312 0.025 Uiso 1 1 calc R . .
C75 C -0.05504(12) 0.2656(2) 0.84945(16) 0.0289(8) Uani 1 1 d . . .
H75 H -0.0711 0.2301 0.8718 0.035 Uiso 1 1 calc R . .
C76 C -0.07181(13) 0.3403(2) 0.84185(17) 0.0314(9) Uani 1 1 d . . .
H76 H -0.0990 0.3565 0.8590 0.038 Uiso 1 1 calc R . .
C77 C -0.04813(13) 0.3907(2) 0.80877(16) 0.0283(8) Uani 1 1 d . . .
H77 H -0.0591 0.4422 0.8031 0.034 Uiso 1 1 calc R . .
C78 C -0.00836(12) 0.3668(2) 0.78371(15) 0.0205(7) Uani 1 1 d . . .
H78 H 0.0072 0.4027 0.7610 0.025 Uiso 1 1 calc R . .
C79 C 0.08130(11) 0.16819(19) 0.80466(14) 0.0165(6) Uani 1 1 d . . .
C80 C 0.10673(12) 0.1772(2) 0.86118(15) 0.0219(7) Uani 1 1 d . . .
H80 H 0.1177 0.2271 0.8735 0.026 Uiso 1 1 calc R . .
C81 C 0.11637(13) 0.1156(2) 0.89946(16) 0.0282(8) Uani 1 1 d . . .
H81 H 0.1340 0.1237 0.9372 0.034 Uiso 1 1 calc R . .
C82 C 0.10059(13) 0.0429(2) 0.88336(16) 0.0267(8) Uani 1 1 d . . .
H82 H 0.1072 0.0007 0.9098 0.032 Uiso 1 1 calc R . .
C83 C 0.07514(13) 0.0318(2) 0.82848(16) 0.0262(8) Uani 1 1 d . . .
H83 H 0.0636 -0.0180 0.8171 0.031 Uiso 1 1 calc R . .
C84 C 0.06633(12) 0.09342(19) 0.78977(15) 0.0217(7) Uani 1 1 d . . .
H84 H 0.0495 0.0843 0.7517 0.026 Uiso 1 1 calc R . .
C85 C 0.11393(11) 0.32625(18) 0.78532(14) 0.0151(6) Uani 1 1 d . . .
C86 C 0.16020(12) 0.3100(2) 0.77445(15) 0.0232(8) Uani 1 1 d . . .
H86 H 0.1659 0.2658 0.7517 0.028 Uiso 1 1 calc R . .
C87 C 0.19800(13) 0.3566(2) 0.79604(16) 0.0292(9) Uani 1 1 d . . .
H87 H 0.2291 0.3434 0.7885 0.035 Uiso 1 1 calc R . .
C88 C 0.19076(13) 0.4216(2) 0.82830(16) 0.0277(8) Uani 1 1 d . . .
H88 H 0.2165 0.4543 0.8420 0.033 Uiso 1 1 calc R . .
C89 C 0.14577(13) 0.4387(2) 0.84047(18) 0.0309(9) Uani 1 1 d . . .
H89 H 0.1404 0.4833 0.8630 0.037 Uiso 1 1 calc R . .
C90 C 0.10801(12) 0.3908(2) 0.81983(16) 0.0232(7) Uani 1 1 d . . .
H90 H 0.0773 0.4027 0.8297 0.028 Uiso 1 1 calc R . .
C91 C -0.05069(12) 0.1537(2) 0.68127(16) 0.0233(7) Uani 1 1 d . . .
H91A H -0.0392 0.1662 0.7231 0.028 Uiso 1 1 calc R . .
H91B H -0.0855 0.1599 0.6761 0.028 Uiso 1 1 calc R . .
C92 C -0.03910(12) 0.0701(2) 0.66986(16) 0.0248(8) Uani 1 1 d . . .
H92A H -0.0545 0.0547 0.6307 0.037 Uiso 1 1 calc R . .
H92B H -0.0506 0.0375 0.7004 0.037 Uiso 1 1 calc R . .
H92C H -0.0048 0.0641 0.6711 0.037 Uiso 1 1 calc R . .
C93 C -0.05923(11) 0.31220(19) 0.64336(16) 0.0223(7) Uani 1 1 d . . .
H93A H -0.0387 0.3465 0.6702 0.027 Uiso 1 1 calc R . .
H93B H -0.0648 0.3385 0.6045 0.027 Uiso 1 1 calc R . .
C94 C -0.10672(14) 0.3067(2) 0.6677(2) 0.0454(12) Uani 1 1 d . . .
H94A H -0.1284 0.2749 0.6411 0.068 Uiso 1 1 calc R . .
H94B H -0.1201 0.3584 0.6704 0.068 Uiso 1 1 calc R . .
H94C H -0.1022 0.2831 0.7072 0.068 Uiso 1 1 calc R . .
C95 C -0.05216(12) 0.1909(2) 0.55937(15) 0.0232(7) Uani 1 1 d . . .
H95A H -0.0457 0.2306 0.5301 0.028 Uiso 1 1 calc R . .
H95B H -0.0354 0.1435 0.5496 0.028 Uiso 1 1 calc R . .
C96 C -0.10493(12) 0.1739(2) 0.54997(17) 0.0305(9) Uani 1 1 d . . .
H96A H -0.1124 0.1343 0.5782 0.046 Uiso 1 1 calc R . .
H96B H -0.1138 0.1553 0.5094 0.046 Uiso 1 1 calc R . .
H96C H -0.1226 0.2210 0.5563 0.046 Uiso 1 1 calc R . .
C97 C 0.05469(12) 0.0588(2) 0.56767(16) 0.0236(7) Uani 1 1 d . . .
H97A H 0.0539 0.0350 0.6072 0.028 Uiso 1 1 calc R . .
H97B H 0.0215 0.0689 0.5510 0.028 Uiso 1 1 calc R . .
C98 C 0.07514(15) -0.0005(2) 0.52783(19) 0.0370(10) Uani 1 1 d . . .
H98A H 0.0727 0.0192 0.4871 0.056 Uiso 1 1 calc R . .
H98B H 0.0574 -0.0488 0.5284 0.056 Uiso 1 1 calc R . .
H98C H 0.1085 -0.0098 0.5424 0.056 Uiso 1 1 calc R . .
C99 C 0.09139(12) 0.1814(2) 0.50194(14) 0.0248(8) Uani 1 1 d . . .
H99A H 0.1100 0.2297 0.5029 0.030 Uiso 1 1 calc R . .
H99B H 0.1096 0.1410 0.4838 0.030 Uiso 1 1 calc R . .
C100 C 0.04475(13) 0.1936(3) 0.46286(16) 0.0342(9) Uani 1 1 d . . .
H10A H 0.0267 0.1454 0.4600 0.051 Uiso 1 1 calc R . .
H10B H 0.0510 0.2097 0.4232 0.051 Uiso 1 1 calc R . .
H10C H 0.0264 0.2337 0.4803 0.051 Uiso 1 1 calc R . .
C101 C 0.14594(12) 0.1191(2) 0.60146(16) 0.0231(7) Uani 1 1 d . . .
H10D H 0.1560 0.0870 0.5692 0.028 Uiso 1 1 calc R . .
H10E H 0.1671 0.1644 0.6062 0.028 Uiso 1 1 calc R . .
C102 C 0.15251(13) 0.0725(2) 0.65877(17) 0.0284(8) Uani 1 1 d . . .
H10F H 0.1414 0.1028 0.6908 0.043 Uiso 1 1 calc R . .
H10G H 0.1861 0.0603 0.6690 0.043 Uiso 1 1 calc R . .
H10H H 0.1343 0.0246 0.6533 0.043 Uiso 1 1 calc R . .
C103 C 0.05862(12) 0.3871(2) 0.54156(15) 0.0245(8) Uani 1 1 d . . .
H10I H 0.0736 0.4374 0.5351 0.029 Uiso 1 1 calc R . .
H10J H 0.0723 0.3486 0.5164 0.029 Uiso 1 1 calc R . .
C104 C 0.00591(14) 0.3935(2) 0.52124(18) 0.0350(10) Uani 1 1 d . . .
H10K H -0.0097 0.3450 0.5296 0.053 Uiso 1 1 calc R . .
H10L H 0.0009 0.4038 0.4785 0.053 Uiso 1 1 calc R . .
H10M H -0.0075 0.4357 0.5425 0.053 Uiso 1 1 calc R . .
C105 C 0.04910(12) 0.43982(19) 0.65924(16) 0.0221(7) Uani 1 1 d . . .
H10N H 0.0143 0.4333 0.6547 0.027 Uiso 1 1 calc R . .
H10O H 0.0603 0.4341 0.7020 0.027 Uiso 1 1 calc R . .
C106 C 0.05935(14) 0.5226(2) 0.64172(18) 0.0298(9) Uani 1 1 d . . .
H10P H 0.0935 0.5323 0.6491 0.045 Uiso 1 1 calc R . .
H10Q H 0.0427 0.5584 0.6654 0.045 Uiso 1 1 calc R . .
H10R H 0.0485 0.5302 0.5995 0.045 Uiso 1 1 calc R . .
C107 C 0.13650(12) 0.3890(2) 0.63043(15) 0.0219(7) Uani 1 1 d . . .
H10S H 0.1384 0.4435 0.6179 0.026 Uiso 1 1 calc R . .
H10T H 0.1481 0.3866 0.6733 0.026 Uiso 1 1 calc R . .
C108 C 0.16925(13) 0.3416(2) 0.5970(2) 0.0352(10) Uani 1 1 d . . .
H10U H 0.1679 0.2875 0.6091 0.053 Uiso 1 1 calc R . .
H10V H 0.2017 0.3607 0.6061 0.053 Uiso 1 1 calc R . .
H10W H 0.1593 0.3458 0.5543 0.053 Uiso 1 1 calc R . .

loop_
_atom_site_aniso_label
_atom_site_aniso_U_11
_atom_site_aniso_U_22
_atom_site_aniso_U_33
_atom_site_aniso_U_23
_atom_site_aniso_U_13
_atom_site_aniso_U_12
Rh1 0.01871(12) 0.01660(13) 0.01596(11) 0.00026(10) 0.00235(9) -0.00303(10)
Rh2 0.01443(12) 0.01555(12) 0.01176(11) 0.00216(10) 0.00209(9) 0.00029(10)
Rh3 0.01229(11) 0.01194(12) 0.01211(11) 0.00024(9) 0.00160(9) -0.00022(9)
Si1 0.0148(4) 0.0192(5) 0.0163(4) -0.0008(4) 0.0024(3) 0.0022(3)
Si2 0.0168(4) 0.0170(4) 0.0126(4) 0.0019(3) 0.0009(3) -0.0018(3)
Si3 0.0134(4) 0.0142(4) 0.0132(4) 0.0001(3) 0.0011(3) -0.0008(3)
P1 0.0212(4) 0.0194(4) 0.0265(5) 0.0007(4) -0.0057(4) 0.0003(4)
P2 0.0430(6) 0.0281(5) 0.0312(5) 0.0077(4) 0.0145(5) -0.0063(5)
P3 0.0216(4) 0.0199(4) 0.0177(4) -0.0029(3) 0.0026(3) 0.0016(4)
P4 0.0153(4) 0.0255(5) 0.0147(4) 0.0020(4) 0.0017(3) 0.0000(4)
P5 0.0219(4) 0.0180(4) 0.0142(4) 0.0000(3) 0.0033(3) -0.0013(3)
P6 0.0187(4) 0.0162(4) 0.0172(4) 0.0033(3) 0.0047(3) 0.0002(3)
P7 0.0129(4) 0.0146(4) 0.0171(4) -0.0013(3) 0.0011(3) -0.0015(3)
P8 0.0175(4) 0.0181(4) 0.0148(4) -0.0027(3) 0.0029(3) 0.0002(3)
P9 0.0167(4) 0.0146(4) 0.0158(4) 0.0025(3) 0.0025(3) -0.0015(3)
C1 0.0213(17) 0.0229(18) 0.0193(16) 0.0036(14) 0.0037(13) 0.0052(14)
C2 0.0216(17) 0.0284(19) 0.0181(16) -0.0041(14) 0.0031(13) 0.0043(15)
C3 0.0235(18) 0.033(2) 0.0248(18) 0.0027(16) 0.0030(15) -0.0034(16)
C4 0.0251(19) 0.043(2) 0.0261(19) 0.0034(17) 0.0117(15) 0.0070(17)
C5 0.038(2) 0.034(2) 0.035(2) -0.0039(18) 0.0217(18) 0.0059(18)
C6 0.036(2) 0.024(2) 0.036(2) 0.0013(17) 0.0164(17) 0.0029(17)
C7 0.0239(18) 0.0253(19) 0.0224(17) -0.0027(15) 0.0035(14) 0.0019(15)
C8 0.093(4) 0.029(2) 0.028(2) -0.0083(19) -0.016(2) 0.014(2)
C9 0.162(6) 0.019(2) 0.042(3) -0.012(2) -0.025(3) 0.010(3)
C10 0.093(4) 0.037(3) 0.034(3) -0.014(2) -0.008(3) -0.006(3)
C11 0.045(3) 0.037(2) 0.026(2) -0.0044(18) -0.0040(18) -0.0034(19)
C12 0.0262(19) 0.027(2) 0.0241(18) -0.0065(15) 0.0018(15) -0.0029(15)
C13 0.0195(17) 0.0227(18) 0.0161(16) -0.0039(13) -0.0011(13) 0.0031(14)
C14 0.0223(18) 0.030(2) 0.0226(18) -0.0020(15) 0.0017(14) 0.0036(15)
C15 0.0212(18) 0.046(2) 0.0221(18) -0.0072(17) 0.0002(15) 0.0097(17)
C16 0.030(2) 0.031(2) 0.032(2) -0.0058(17) -0.0086(17) 0.0144(17)
C17 0.037(2) 0.024(2) 0.039(2) 0.0048(17) -0.0050(18) 0.0051(17)
C18 0.0239(19) 0.0249(19) 0.031(2) 0.0005(16) -0.0015(15) 0.0012(15)
C19 0.033(2) 0.051(3) 0.079(4) -0.036(3) -0.019(2) 0.027(2)
C21 0.0196(17) 0.0257(19) 0.032(2) 0.0004(16) 0.0098(15) 0.0003(14)
C22 0.041(3) 0.034(3) 0.141(6) 0.010(3) 0.051(3) 0.001(2)
C25 0.081(4) 0.029(3) 0.099(5) 0.026(3) 0.049(4) 0.005(3)
C27 0.041(2) 0.054(3) 0.029(2) 0.013(2) 0.0136(18) 0.007(2)
C28 0.043(3) 0.072(4) 0.036(2) 0.012(2) 0.007(2) 0.007(2)
C29 0.053(3) 0.058(3) 0.049(3) 0.016(2) 0.014(2) -0.025(2)
C31 0.034(2) 0.030(2) 0.0192(17) -0.0057(15) 0.0004(15) 0.0096(17)
C32 0.036(2) 0.035(2) 0.031(2) -0.0100(18) -0.0072(17) 0.0053(18)
C33 0.0256(19) 0.030(2) 0.0253(19) -0.0042(16) 0.0004(15) 0.0064(16)
C34 0.022(2) 0.057(3) 0.058(3) 0.008(2) 0.012(2) 0.009(2)
C35 0.0294(19) 0.0176(17) 0.0277(19) -0.0012(15) 0.0035(15) -0.0009(15)
C36 0.063(3) 0.021(2) 0.027(2) -0.0007(16) 0.0008(19) 0.0008(19)
C37 0.0202(17) 0.0205(17) 0.0164(16) 0.0048(13) 0.0012(13) -0.0026(13)
C38 0.0271(19) 0.0244(18) 0.0196(17) 0.0004(14) 0.0020(14) -0.0037(15)
C39 0.029(2) 0.033(2) 0.0144(16) 0.0069(15) -0.0036(14) 0.0008(16)
C40 0.033(2) 0.0247(19) 0.0236(18) 0.0110(15) 0.0026(15) 0.0078(16)
C41 0.038(2) 0.0189(18) 0.0261(19) -0.0007(15) 0.0002(16) 0.0032(16)
C42 0.0284(19) 0.0235(18) 0.0145(16) 0.0005(14) -0.0023(14) 0.0040(15)
C43 0.0166(15) 0.0306(19) 0.0118(14) -0.0004(14) 0.0000(12) -0.0040(14)
C44 0.0206(17) 0.030(2) 0.0175(16) 0.0016(15) 0.0019(13) -0.0007(15)
C45 0.028(2) 0.045(2) 0.027(2) -0.0008(18) 0.0067(16) 0.0055(18)
C46 0.026(2) 0.060(3) 0.0234(19) -0.0008(19) 0.0103(16) -0.0012(19)
C47 0.029(2) 0.052(3) 0.0206(18) 0.0037(18) 0.0073(15) -0.0060(19)
C48 0.0235(18) 0.033(2) 0.0169(16) 0.0005(15) 0.0047(13) -0.0065(15)
C49 0.0239(17) 0.0194(17) 0.0144(15) 0.0010(13) -0.0009(13) -0.0053(14)
C50 0.0207(17) 0.0225(18) 0.0181(16) -0.0019(13) 0.0027(13) -0.0038(14)
C51 0.0205(18) 0.042(2) 0.0186(17) -0.0019(16) 0.0029(14) -0.0039(16)
C52 0.033(2) 0.036(2) 0.0240(19) -0.0071(17) 0.0066(16) -0.0172(17)
C53 0.045(2) 0.0225(19) 0.032(2) -0.0097(16) 0.0103(18) -0.0114(17)
C54 0.0256(19) 0.0250(19) 0.0265(19) -0.0027(15) 0.0052(15) -0.0027(15)
C55 0.0193(17) 0.033(2) 0.0292(19) 0.0042(16) 0.0054(15) 0.0034(15)
C56 0.0230(19) 0.043(2) 0.042(2) 0.003(2) 0.0049(17) 0.0081(18)
C57 0.0174(17) 0.037(2) 0.0194(17) -0.0004(15) 0.0031(13) -0.0069(15)
C58 0.027(2) 0.037(2) 0.029(2) 0.0096(17) 0.0056(16) -0.0081(17)
C59 0.0231(18) 0.039(2) 0.0192(17) -0.0043(16) -0.0001(14) -0.0020(16)
C60 0.036(2) 0.060(3) 0.0192(18) 0.0018(19) -0.0009(16) -0.001(2)
C61 0.0281(19) 0.0238(19) 0.0256(19) -0.0053(15) -0.0004(15) -0.0039(15)
C62 0.035(2) 0.025(2) 0.039(2) -0.0020(17) 0.0050(18) -0.0075(17)
C63 0.0224(18) 0.0236(18) 0.0273(19) -0.0018(15) 0.0053(15) -0.0012(14)
C64 0.032(2) 0.032(2) 0.036(2) -0.0019(18) 0.0094(17) 0.0010(17)
C65 0.046(2) 0.030(2) 0.0201(18) 0.0036(16) 0.0116(17) -0.0052(18)
C66 0.082(4) 0.046(3) 0.022(2) -0.001(2) 0.003(2) 0.007(3)
C67 0.034(2) 0.0208(18) 0.0253(19) 0.0081(15) 0.0056(16) -0.0004(15)
C68 0.040(2) 0.041(2) 0.025(2) 0.0100(18) -0.0038(17) 0.0069(19)
C69 0.0212(17) 0.0210(18) 0.0239(18) 0.0024(14) 0.0050(14) -0.0045(14)
C70 0.024(2) 0.034(2) 0.050(3) -0.0080(19) 0.0083(18) -0.0018(17)
C71 0.0284(19) 0.0227(18) 0.0281(19) -0.0006(15) 0.0083(16) 0.0031(15)
C72 0.043(2) 0.022(2) 0.054(3) -0.0007(19) 0.016(2) 0.0034(18)
C73 0.0156(15) 0.0240(17) 0.0103(14) -0.0031(12) 0.0009(12) -0.0034(13)
C74 0.0185(16) 0.0256(18) 0.0196(16) -0.0022(14) 0.0032(13) -0.0056(14)
C75 0.0238(18) 0.040(2) 0.0242(18) -0.0022(17) 0.0093(15) -0.0083(17)
C76 0.0196(18) 0.044(2) 0.032(2) -0.0098(18) 0.0102(16) -0.0008(17)
C77 0.0236(19) 0.031(2) 0.030(2) -0.0092(17) 0.0032(15) 0.0024(16)
C78 0.0180(16) 0.0227(18) 0.0209(17) -0.0018(14) 0.0021(13) -0.0003(14)
C79 0.0142(15) 0.0193(16) 0.0162(15) 0.0028(13) 0.0026(12) -0.0011(12)
C80 0.0230(17) 0.0235(18) 0.0186(16) 0.0024(14) 0.0004(14) 0.0014(14)
C81 0.030(2) 0.038(2) 0.0160(17) 0.0036(16) -0.0002(15) 0.0001(17)
C82 0.029(2) 0.028(2) 0.0242(18) 0.0122(15) 0.0076(15) 0.0068(16)
C83 0.030(2) 0.0182(17) 0.030(2) 0.0052(15) 0.0049(16) -0.0009(15)
C84 0.0276(18) 0.0190(17) 0.0178(16) 0.0041(13) 0.0002(14) -0.0023(14)
C85 0.0152(15) 0.0149(15) 0.0143(15) 0.0026(12) -0.0014(12) -0.0021(12)
C86 0.0209(17) 0.032(2) 0.0170(16) -0.0083(15) 0.0025(13) -0.0026(15)
C87 0.0174(17) 0.049(2) 0.0214(18) -0.0037(17) 0.0038(14) -0.0109(17)
C88 0.0240(19) 0.033(2) 0.0255(19) -0.0025(16) -0.0003(15) -0.0152(16)
C89 0.029(2) 0.026(2) 0.037(2) -0.0079(17) -0.0009(17) -0.0050(16)
C90 0.0193(17) 0.0202(17) 0.0298(19) -0.0045(15) 0.0017(14) 0.0007(14)
C91 0.0213(17) 0.0229(18) 0.0260(18) 0.0021(15) 0.0034(14) -0.0064(14)
C92 0.0242(18) 0.0189(17) 0.0303(19) 0.0005(15) -0.0002(15) -0.0060(14)
C93 0.0166(16) 0.0170(17) 0.033(2) -0.0032(15) 0.0020(14) 0.0020(13)
C94 0.025(2) 0.030(2) 0.085(4) -0.017(2) 0.021(2) -0.0028(17)
C95 0.0188(17) 0.0240(18) 0.0260(18) -0.0030(15) -0.0006(14) 0.0028(14)
C96 0.0212(18) 0.036(2) 0.032(2) -0.0007(17) -0.0070(15) -0.0022(16)
C97 0.0226(18) 0.0218(18) 0.0263(18) -0.0083(15) 0.0033(14) -0.0019(14)
C98 0.040(2) 0.033(2) 0.039(2) -0.0190(19) 0.0052(19) -0.0017(18)
C99 0.0255(18) 0.034(2) 0.0160(16) -0.0037(15) 0.0049(14) -0.0012(16)
C100 0.030(2) 0.052(3) 0.0192(18) -0.0003(18) -0.0014(15) -0.0043(19)
C101 0.0196(17) 0.0236(18) 0.0259(18) -0.0031(15) 0.0021(14) 0.0031(14)
C102 0.0220(18) 0.030(2) 0.032(2) 0.0003(16) 0.0004(15) 0.0059(15)
C103 0.0277(19) 0.0243(19) 0.0204(17) 0.0082(15) -0.0016(15) -0.0050(15)
C104 0.036(2) 0.031(2) 0.035(2) 0.0118(18) -0.0102(18) -0.0058(18)
C105 0.0243(18) 0.0161(17) 0.0270(18) 0.0045(14) 0.0074(15) 0.0016(14)
C106 0.037(2) 0.0161(18) 0.038(2) 0.0041(16) 0.0108(18) 0.0003(16)
C107 0.0191(17) 0.0225(18) 0.0233(18) 0.0035(14) -0.0003(14) -0.0050(14)
C108 0.0199(19) 0.035(2) 0.052(3) -0.006(2) 0.0096(18) -0.0045(16)

loop_
_atom_type_symbol
_atom_type_description
_atom_type_scat_dispersion_real
_atom_type_scat_dispersion_imag
_atom_type_scat_source
C C 0.0033 0.0016 'International Tables Vol C Tables 4.2.6.8 and 6.1.1.4'
H H 0.0000 0.0000 'International Tables Vol C Tables 4.2.6.8 and 6.1.1.4'
P P 0.1023 0.0942 'International Tables Vol C Tables 4.2.6.8 and 6.1.1.4'
Rh Rh -1.1178 0.9187 'International Tables Vol C Tables 4.2.6.8 and 6.1.1.4'
Si Si 0.0817 0.0704 'International Tables Vol C Tables 4.2.6.8 and 6.1.1.4'

loop_
_geom_angle_atom_site_label_1
_geom_angle_atom_site_label_2
_geom_angle_atom_site_label_3
_geom_angle
_geom_angle_site_symmetry_1
_geom_angle_site_symmetry_3
_geom_angle_publ_flag
Si1 Rh1 P1 101.57(4) . . ?
Si1 Rh1 P3 99.21(3) . . ?
P1 Rh1 P3 103.47(3) . . ?
Si1 Rh1 P2 139.89(4) . . ?
P1 Rh1 P2 104.76(4) . . ?
P3 Rh1 P2 103.39(4) . . ?
Si1 Rh1 H1A 67.1(14) . . ?
P1 Rh1 H1A 166.5(14) . . ?
P3 Rh1 H1A 86.2(14) . . ?
P2 Rh1 H1A 81.7(14) . . ?
Si1 Rh1 H1B 73.1(17) . . ?
P1 Rh1 H1B 82.0(17) . . ?
P3 Rh1 H1B 171.5(17) . . ?
P2 Rh1 H1B 81.1(18) . . ?
H1A Rh1 H1B 87(2) . . ?
Si2 Rh2 P4 100.82(3) . . ?
Si2 Rh2 P6 97.89(3) . . ?
P4 Rh2 P6 104.97(3) . . ?
Si2 Rh2 P5 142.06(3) . . ?
P4 Rh2 P5 103.66(3) . . ?
P6 Rh2 P5 103.17(3) . . ?
Si2 Rh2 H2A 67.1(13) . . ?
P4 Rh2 H2A 165.5(13) . . ?
P6 Rh2 H2A 85.4(13) . . ?
P5 Rh2 H2A 83.4(13) . . ?
Si2 Rh2 H2B 72.7(16) . . ?
P4 Rh2 H2B 82.9(16) . . ?
P6 Rh2 H2B 168.9(16) . . ?
P5 Rh2 H2B 82.1(16) . . ?
H2A Rh2 H2B 86(2) . . ?
P7 Rh3 P8 103.86(3) . . ?
P7 Rh3 P9 103.51(3) . . ?
P8 Rh3 P9 103.84(3) . . ?
P7 Rh3 Si3 98.40(3) . . ?
P8 Rh3 Si3 143.44(3) . . ?
P9 Rh3 Si3 98.59(3) . . ?
P7 Rh3 H3A 165.6(12) . . ?
P8 Rh3 H3A 82.5(12) . . ?
P9 Rh3 H3A 87.1(12) . . ?
Si3 Rh3 H3A 70.1(12) . . ?
P7 Rh3 H3B 85.0(15) . . ?
P8 Rh3 H3B 78.2(16) . . ?
P9 Rh3 H3B 170.3(16) . . ?
Si3 Rh3 H3B 75.2(16) . . ?
H3A Rh3 H3B 83.7(19) . . ?
C7 Si1 C13 99.98(15) . . ?
C7 Si1 C1 99.73(16) . . ?
C13 Si1 C1 104.27(15) . . ?
C7 Si1 Rh1 115.62(12) . . ?
C13 Si1 Rh1 115.51(11) . . ?
C1 Si1 Rh1 118.92(10) . . ?
C49 Si2 C43 103.40(15) . . ?
C49 Si2 C37 100.08(14) . . ?
C43 Si2 C37 100.79(15) . . ?
C49 Si2 Rh2 116.40(11) . . ?
C43 Si2 Rh2 118.12(10) . . ?
C37 Si2 Rh2 115.34(11) . . ?
C79 Si3 C73 99.79(14) . . ?
C79 Si3 C85 99.86(13) . . ?
C73 Si3 C85 104.35(14) . . ?
C79 Si3 Rh3 115.14(11) . . ?
C73 Si3 Rh3 119.91(10) . . ?
C85 Si3 Rh3 114.92(10) . . ?
C19 P1 C21 102.4(2) . . ?
C19 P1 C23B 79.7(5) . . ?
C21 P1 C23B 105.4(5) . . ?
C19 P1 C23 105.5(2) . . ?
C21 P1 C23 101.1(2) . . ?
C23B P1 C23 25.9(4) . . ?
C19 P1 Rh1 113.98(14) . . ?
C21 P1 Rh1 117.71(12) . . ?
C23B P1 Rh1 128.8(5) . . ?
C23 P1 Rh1 114.46(16) . . ?
C25 P2 C27 101.3(2) . . ?
C25 P2 C29 100.1(3) . . ?
C27 P2 C29 98.3(2) . . ?
C25 P2 Rh1 116.46(17) . . ?
C27 P2 Rh1 126.40(16) . . ?
C29 P2 Rh1 110.03(15) . . ?
C35 P3 C33 99.12(17) . . ?
C35 P3 C31 101.16(18) . . ?
C33 P3 C31 98.94(17) . . ?
C35 P3 Rh1 117.04(12) . . ?
C33 P3 Rh1 116.30(13) . . ?
C31 P3 Rh1 120.58(13) . . ?
C59 P4 C55 101.26(17) . . ?
C59 P4 C57 96.69(17) . . ?
C55 P4 C57 99.73(17) . . ?
C59 P4 Rh2 119.17(13) . . ?
C55 P4 Rh2 119.52(12) . . ?
C57 P4 Rh2 116.38(11) . . ?
C63 P5 C61 100.50(17) . . ?
C63 P5 C65 103.36(18) . . ?
C61 P5 C65 100.72(17) . . ?
C63 P5 Rh2 108.01(12) . . ?
C61 P5 Rh2 119.49(13) . . ?
C65 P5 Rh2 121.78(13) . . ?
C67 P6 C71 101.63(17) . . ?
C67 P6 C69 97.66(17) . . ?
C71 P6 C69 100.10(17) . . ?
C67 P6 Rh2 120.94(13) . . ?
C71 P6 Rh2 116.50(12) . . ?
C69 P6 Rh2 116.38(12) . . ?
C95 P7 C93 101.95(16) . . ?
C95 P7 C91 100.66(16) . . ?
C93 P7 C91 102.77(16) . . ?
C95 P7 Rh3 119.02(11) . . ?
C93 P7 Rh3 116.81(11) . . ?
C91 P7 Rh3 113.17(12) . . ?
C101 P8 C99 98.92(16) . . ?
C101 P8 C97 99.61(16) . . ?
C99 P8 C97 101.83(17) . . ?
C101 P8 Rh3 111.62(12) . . ?
C99 P8 Rh3 125.63(13) . . ?
C97 P8 Rh3 115.23(12) . . ?
C107 P9 C105 98.50(16) . . ?
C107 P9 C103 99.38(16) . . ?
C105 P9 C103 102.02(17) . . ?
C107 P9 Rh3 116.08(12) . . ?
C105 P9 Rh3 117.05(11) . . ?
C103 P9 Rh3 120.18(12) . . ?
C2 C1 C6 115.9(3) . . ?
C2 C1 Si1 122.8(3) . . ?
C6 C1 Si1 121.3(3) . . ?
C1 C2 C3 122.1(3) . . ?
C1 C2 H2 118.9 . . ?
C3 C2 H2 118.9 . . ?
C4 C3 C2 120.4(4) . . ?
C4 C3 H3 119.8 . . ?
C2 C3 H3 119.8 . . ?
C5 C4 C3 119.0(4) . . ?
C5 C4 H4 120.5 . . ?
C3 C4 H4 120.5 . . ?
C4 C5 C6 120.3(4) . . ?
C4 C5 H5 119.8 . . ?
C6 C5 H5 119.8 . . ?
C5 C6 C1 122.1(4) . . ?
C5 C6 H6 119.0 . . ?
C1 C6 H6 119.0 . . ?
C8 C7 C12 115.6(3) . . ?
C8 C7 Si1 123.9(3) . . ?
C12 C7 Si1 120.1(3) . . ?
C7 C8 C9 122.6(4) . . ?
C7 C8 H8 118.7 . . ?
C9 C8 H8 118.7 . . ?
C10 C9 C8 119.7(4) . . ?
C10 C9 H9 120.1 . . ?
C8 C9 H9 120.1 . . ?
C11 C10 C9 119.1(4) . . ?
C11 C10 H10 120.4 . . ?
C9 C10 H10 120.4 . . ?
C10 C11 C12 120.7(4) . . ?
C10 C11 H11 119.7 . . ?
C12 C11 H11 119.7 . . ?
C11 C12 C7 122.3(4) . . ?
C11 C12 H12 118.9 . . ?
C7 C12 H12 118.9 . . ?
C18 C13 C14 116.2(3) . . ?
C18 C13 Si1 125.8(3) . . ?
C14 C13 Si1 118.1(3) . . ?
C15 C14 C13 122.1(4) . . ?
C15 C14 H14 118.9 . . ?
C13 C14 H14 118.9 . . ?
C16 C15 C14 120.1(4) . . ?
C16 C15 H15 119.9 . . ?
C14 C15 H15 119.9 . . ?
C17 C16 C15 119.3(3) . . ?
C17 C16 H16 120.3 . . ?
C15 C16 H16 120.3 . . ?
C16 C17 C18 120.1(4) . . ?
C16 C17 H17 120.0 . . ?
C18 C17 H17 120.0 . . ?
C13 C18 C17 122.2(4) . . ?
C13 C18 H18 118.9 . . ?
C17 C18 H18 118.9 . . ?
C20B C19 C20 44.5(7) . . ?
C20B C19 P1 141.6(8) . . ?
C20 C19 P1 109.5(4) . . ?
C20B C19 H19A 106.5 . . ?
C20 C19 H19A 109.8 . . ?
P1 C19 H19A 109.8 . . ?
C20B C19 H19B 69.2 . . ?
C20 C19 H19B 109.8 . . ?
P1 C19 H19B 109.8 . . ?
H19A C19 H19B 108.2 . . ?
C20B C19 H19C 101.6 . . ?
C20 C19 H19C 83.0 . . ?
P1 C19 H19C 101.6 . . ?
H19A C19 H19C 33.6 . . ?
H19B C19 H19C 138.8 . . ?
C20B C19 H19D 101.6 . . ?
C20 C19 H19D 145.8 . . ?
P1 C19 H19D 101.6 . . ?
H19A C19 H19D 71.0 . . ?
H19B C19 H19D 44.0 . . ?
H19C C19 H19D 104.6 . . ?
C19 C20 H20A 109.5 . . ?
C19 C20 H20B 109.5 . . ?
H20A C20 H20B 109.5 . . ?
C19 C20 H20C 109.5 . . ?
H20A C20 H20C 109.5 . . ?
H20B C20 H20C 109.5 . . ?
C19 C20B H20D 109.5 . . ?
C19 C20B H20E 109.5 . . ?
H20D C20B H20E 109.5 . . ?
C19 C20B H20F 109.5 . . ?
H20D C20B H20F 109.5 . . ?
H20E C20B H20F 109.5 . . ?
C22 C21 P1 119.6(3) . . ?
C22 C21 H21A 107.4 . . ?
P1 C21 H21A 107.4 . . ?
C22 C21 H21B 107.4 . . ?
P1 C21 H21B 107.4 . . ?
H21A C21 H21B 107.0 . . ?
C21 C22 H22A 109.5 . . ?
C21 C22 H22B 109.5 . . ?
H22A C22 H22B 109.5 . . ?
C21 C22 H22C 109.5 . . ?
H22A C22 H22C 109.5 . . ?
H22B C22 H22C 109.5 . . ?
C24 C23 P1 118.1(4) . . ?
C24 C23 H23A 107.8 . . ?
P1 C23 H23A 107.8 . . ?
C24 C23 H23B 107.8 . . ?
P1 C23 H23B 107.8 . . ?
H23A C23 H23B 107.1 . . ?
C23 C24 H24A 109.5 . . ?
C23 C24 H24B 109.5 . . ?
H24A C24 H24B 109.5 . . ?
C23 C24 H24C 109.5 . . ?
H24A C24 H24C 109.5 . . ?
H24B C24 H24C 109.5 . . ?
C24B C23B P1 111.6(11) . . ?
C24B C23B H23C 109.3 . . ?
P1 C23B H23C 109.3 . . ?
C24B C23B H23D 109.3 . . ?
P1 C23B H23D 109.3 . . ?
H23C C23B H23D 108.0 . . ?
C23B C24B H24D 109.5 . . ?
C23B C24B H24E 109.5 . . ?
H24D C24B H24E 109.5 . . ?
C23B C24B H24F 109.5 . . ?
H24D C24B H24F 109.5 . . ?
H24E C24B H24F 109.5 . . ?
C26B C25 C26 97.7(7) . . ?
C26B C25 P2 132.8(7) . . ?
C26 C25 P2 115.6(4) . . ?
C26B C25 H25A 89.9 . . ?
C26 C25 H25A 108.4 . . ?
P2 C25 H25A 108.4 . . ?
C26B C25 H25B 25.5 . . ?
C26 C25 H25B 108.4 . . ?
P2 C25 H25B 108.4 . . ?
H25A C25 H25B 107.4 . . ?
C26B C25 H25C 104.0 . . ?
C26 C25 H25C 12.7 . . ?
P2 C25 H25C 104.0 . . ?
H25A C25 H25C 118.8 . . ?
H25B C25 H25C 109.5 . . ?
C26B C25 H25D 104.0 . . ?
C26 C25 H25D 96.8 . . ?
P2 C25 H25D 104.0 . . ?
H25A C25 H25D 16.9 . . ?
H25B C25 H25D 123.8 . . ?
H25C C25 H25D 105.5 . . ?
C25 C26 H26A 109.5 . . ?
C25 C26 H26B 109.5 . . ?
H26A C26 H26B 109.5 . . ?
C25 C26 H26C 109.5 . . ?
H26A C26 H26C 109.5 . . ?
H26B C26 H26C 109.5 . . ?
C25 C26B H26D 109.5 . . ?
C25 C26B H26E 109.5 . . ?
H26D C26B H26E 109.5 . . ?
C25 C26B H26F 109.5 . . ?
H26D C26B H26F 109.5 . . ?
H26E C26B H26F 109.5 . . ?
C28 C27 P2 114.4(3) . . ?
C28 C27 H27A 108.7 . . ?
P2 C27 H27A 108.7 . . ?
C28 C27 H27B 108.7 . . ?
P2 C27 H27B 108.7 . . ?
H27A C27 H27B 107.6 . . ?
C27 C28 H28A 109.5 . . ?
C27 C28 H28B 109.5 . . ?
H28A C28 H28B 109.5 . . ?
C27 C28 H28C 109.5 . . ?
H28A C28 H28C 109.5 . . ?
H28B C28 H28C 109.5 . . ?
C30 C29 C30B 91.9(8) . . ?
C30 C29 P2 118.0(4) . . ?
C30B C29 P2 106.1(7) . . ?
C30 C29 H29A 107.8 . . ?
C30B C29 H29A 125.4 . . ?
P2 C29 H29A 107.8 . . ?
C30 C29 H29B 107.8 . . ?
C30B C29 H29B 20.4 . . ?
P2 C29 H29B 107.8 . . ?
H29A C29 H29B 107.1 . . ?
C30 C29 H29C 18.6 . . ?
C30B C29 H29C 110.5 . . ?
P2 C29 H29C 110.5 . . ?
H29A C29 H29C 95.9 . . ?
H29B C29 H29C 125.9 . . ?
C30 C29 H29D 117.4 . . ?
C30B C29 H29D 110.5 . . ?
P2 C29 H29D 110.5 . . ?
H29A C29 H29D 16.1 . . ?
H29B C29 H29D 91.5 . . ?
H29C C29 H29D 108.7 . . ?
C29 C30 H30A 109.5 . . ?
C29 C30 H30B 109.5 . . ?
H30A C30 H30B 109.5 . . ?
C29 C30 H30C 109.5 . . ?
H30A C30 H30C 109.5 . . ?
H30B C30 H30C 109.5 . . ?
C29 C30B H30D 109.5 . . ?
C29 C30B H30E 109.5 . . ?
H30D C30B H30E 109.5 . . ?
C29 C30B H30F 109.5 . . ?
H30D C30B H30F 109.5 . . ?
H30E C30B H30F 109.5 . . ?
C32 C31 P3 115.6(3) . . ?
C32 C31 H31A 108.4 . . ?
P3 C31 H31A 108.4 . . ?
C32 C31 H31B 108.4 . . ?
P3 C31 H31B 108.4 . . ?
H31A C31 H31B 107.4 . . ?
C31 C32 H32A 109.5 . . ?
C31 C32 H32B 109.5 . . ?
H32A C32 H32B 109.5 . . ?
C31 C32 H32C 109.5 . . ?
H32A C32 H32C 109.5 . . ?
H32B C32 H32C 109.5 . . ?
C34 C33 P3 115.6(3) . . ?
C34 C33 H33A 108.4 . . ?
P3 C33 H33A 108.4 . . ?
C34 C33 H33B 108.4 . . ?
P3 C33 H33B 108.4 . . ?
H33A C33 H33B 107.4 . . ?
C33 C34 H34A 109.5 . . ?
C33 C34 H34B 109.5 . . ?
H34A C34 H34B 109.5 . . ?
C33 C34 H34C 109.5 . . ?
H34A C34 H34C 109.5 . . ?
H34B C34 H34C 109.5 . . ?
C36 C35 P3 118.3(3) . . ?
C36 C35 H35A 107.7 . . ?
P3 C35 H35A 107.7 . . ?
C36 C35 H35B 107.7 . . ?
P3 C35 H35B 107.7 . . ?
H35A C35 H35B 107.1 . . ?
C35 C36 H36A 109.5 . . ?
C35 C36 H36B 109.5 . . ?
H36A C36 H36B 109.5 . . ?
C35 C36 H36C 109.5 . . ?
H36A C36 H36C 109.5 . . ?
H36B C36 H36C 109.5 . . ?
C42 C37 C38 116.3(3) . . ?
C42 C37 Si2 124.6(2) . . ?
C38 C37 Si2 118.8(3) . . ?
C39 C38 C37 122.0(3) . . ?
C39 C38 H38 119.0 . . ?
C37 C38 H38 119.0 . . ?
C40 C39 C38 120.0(3) . . ?
C40 C39 H39 120.0 . . ?
C38 C39 H39 120.0 . . ?
C39 C40 C41 119.6(3) . . ?
C39 C40 H40 120.2 . . ?
C41 C40 H40 120.2 . . ?
C40 C41 C42 120.4(3) . . ?
C40 C41 H41 119.8 . . ?
C42 C41 H41 119.8 . . ?
C41 C42 C37 121.7(3) . . ?
C41 C42 H42 119.2 . . ?
C37 C42 H42 119.2 . . ?
C44 C43 C48 116.0(3) . . ?
C44 C43 Si2 121.8(3) . . ?
C48 C43 Si2 122.0(3) . . ?
C45 C44 C43 122.6(3) . . ?
C45 C44 H44 118.7 . . ?
C43 C44 H44 118.7 . . ?
C44 C45 C46 119.4(4) . . ?
C44 C45 H45 120.3 . . ?
C46 C45 H45 120.3 . . ?
C47 C46 C45 119.5(4) . . ?
C47 C46 H46 120.2 . . ?
C45 C46 H46 120.2 . . ?
C46 C47 C48 120.7(4) . . ?
C46 C47 H47 119.7 . . ?
C48 C47 H47 119.7 . . ?
C47 C48 C43 121.7(4) . . ?
C47 C48 H48 119.1 . . ?
C43 C48 H48 119.1 . . ?
C54 C49 C50 115.8(3) . . ?
C54 C49 Si2 125.4(3) . . ?
C50 C49 Si2 118.8(3) . . ?
C51 C50 C49 122.1(3) . . ?
C51 C50 H50 119.0 . . ?
C49 C50 H50 119.0 . . ?
C52 C51 C50 120.4(4) . . ?
C52 C51 H51 119.8 . . ?
C50 C51 H51 119.8 . . ?
C51 C52 C53 119.9(3) . . ?
C51 C52 H52 120.1 . . ?
C53 C52 H52 120.1 . . ?
C52 C53 C54 119.2(4) . . ?
C52 C53 H53 120.4 . . ?
C54 C53 H53 120.4 . . ?
C49 C54 C53 122.6(4) . . ?
C49 C54 H54 118.7 . . ?
C53 C54 H54 118.7 . . ?
C56 C55 P4 117.6(3) . . ?
C56 C55 H55A 107.9 . . ?
P4 C55 H55A 107.9 . . ?
C56 C55 H55B 107.9 . . ?
P4 C55 H55B 107.9 . . ?
H55A C55 H55B 107.2 . . ?
C55 C56 H56A 109.5 . . ?
C55 C56 H56B 109.5 . . ?
H56A C56 H56B 109.5 . . ?
C55 C56 H56C 109.5 . . ?
H56A C56 H56C 109.5 . . ?
H56B C56 H56C 109.5 . . ?
C58 C57 P4 116.0(3) . . ?
C58 C57 H57A 108.3 . . ?
P4 C57 H57A 108.3 . . ?
C58 C57 H57B 108.3 . . ?
P4 C57 H57B 108.3 . . ?
H57A C57 H57B 107.4 . . ?
C57 C58 H58A 109.5 . . ?
C57 C58 H58B 109.5 . . ?
H58A C58 H58B 109.5 . . ?
C57 C58 H58C 109.5 . . ?
H58A C58 H58C 109.5 . . ?
H58B C58 H58C 109.5 . . ?
C60 C59 P4 116.1(3) . . ?
C60 C59 H59A 108.3 . . ?
P4 C59 H59A 108.3 . . ?
C60 C59 H59B 108.3 . . ?
P4 C59 H59B 108.3 . . ?
H59A C59 H59B 107.4 . . ?
C59 C60 H60A 109.5 . . ?
C59 C60 H60B 109.5 . . ?
H60A C60 H60B 109.5 . . ?
C59 C60 H60C 109.5 . . ?
H60A C60 H60C 109.5 . . ?
H60B C60 H60C 109.5 . . ?
C62 C61 P5 114.0(3) . . ?
C62 C61 H61A 108.7 . . ?
P5 C61 H61A 108.7 . . ?
C62 C61 H61B 108.7 . . ?
P5 C61 H61B 108.7 . . ?
H61A C61 H61B 107.6 . . ?
C61 C62 H62A 109.5 . . ?
C61 C62 H62B 109.5 . . ?
H62A C62 H62B 109.5 . . ?
C61 C62 H62C 109.5 . . ?
H62A C62 H62C 109.5 . . ?
H62B C62 H62C 109.5 . . ?
C64 C63 P5 118.8(3) . . ?
C64 C63 H63A 107.6 . . ?
P5 C63 H63A 107.6 . . ?
C64 C63 H63B 107.6 . . ?
P5 C63 H63B 107.6 . . ?
H63A C63 H63B 107.0 . . ?
C63 C64 H64A 109.5 . . ?
C63 C64 H64B 109.5 . . ?
H64A C64 H64B 109.5 . . ?
C63 C64 H64C 109.5 . . ?
H64A C64 H64C 109.5 . . ?
H64B C64 H64C 109.5 . . ?
C66 C65 P5 120.7(3) . . ?
C66 C65 H65A 107.2 . . ?
P5 C65 H65A 107.2 . . ?
C66 C65 H65B 107.2 . . ?
P5 C65 H65B 107.2 . . ?
H65A C65 H65B 106.8 . . ?
C65 C66 H66A 109.5 . . ?
C65 C66 H66B 109.5 . . ?
H66A C66 H66B 109.5 . . ?
C65 C66 H66C 109.5 . . ?
H66A C66 H66C 109.5 . . ?
H66B C66 H66C 109.5 . . ?
C68 C67 P6 115.6(3) . . ?
C68 C67 H67A 108.4 . . ?
P6 C67 H67A 108.4 . . ?
C68 C67 H67B 108.4 . . ?
P6 C67 H67B 108.4 . . ?
H67A C67 H67B 107.4 . . ?
C67 C68 H68A 109.5 . . ?
C67 C68 H68B 109.5 . . ?
H68A C68 H68B 109.5 . . ?
C67 C68 H68C 109.5 . . ?
H68A C68 H68C 109.5 . . ?
H68B C68 H68C 109.5 . . ?
C70 C69 P6 115.1(3) . . ?
C70 C69 H69A 108.5 . . ?
P6 C69 H69A 108.5 . . ?
C70 C69 H69B 108.5 . . ?
P6 C69 H69B 108.5 . . ?
H69A C69 H69B 107.5 . . ?
C69 C70 H70A 109.5 . . ?
C69 C70 H70B 109.5 . . ?
H70A C70 H70B 109.5 . . ?
C69 C70 H70C 109.5 . . ?
H70A C70 H70C 109.5 . . ?
H70B C70 H70C 109.5 . . ?
C72 C71 P6 118.9(3) . . ?
C72 C71 H71A 107.6 . . ?
P6 C71 H71A 107.6 . . ?
C72 C71 H71B 107.6 . . ?
P6 C71 H71B 107.6 . . ?
H71A C71 H71B 107.0 . . ?
C71 C72 H72A 109.5 . . ?
C71 C72 H72B 109.5 . . ?
H72A C72 H72B 109.5 . . ?
C71 C72 H72C 109.5 . . ?
H72A C72 H72C 109.5 . . ?
H72B C72 H72C 109.5 . . ?
C74 C73 C78 115.4(3) . . ?
C74 C73 Si3 121.2(3) . . ?
C78 C73 Si3 123.3(2) . . ?
C75 C74 C73 122.0(3) . . ?
C75 C74 H74 119.0 . . ?
C73 C74 H74 119.0 . . ?
C76 C75 C74 121.0(4) . . ?
C76 C75 H75 119.5 . . ?
C74 C75 H75 119.5 . . ?
C77 C76 C75 118.5(3) . . ?
C77 C76 H76 120.7 . . ?
C75 C76 H76 120.7 . . ?
C76 C77 C78 120.6(4) . . ?
C76 C77 H77 119.7 . . ?
C78 C77 H77 119.7 . . ?
C77 C78 C73 122.5(3) . . ?
C77 C78 H78 118.8 . . ?
C73 C78 H78 118.8 . . ?
C84 C79 C80 115.8(3) . . ?
C84 C79 Si3 123.4(2) . . ?
C80 C79 Si3 120.6(3) . . ?
C81 C80 C79 121.9(3) . . ?
C81 C80 H80 119.0 . . ?
C79 C80 H80 119.0 . . ?
C82 C81 C80 120.6(3) . . ?
C82 C81 H81 119.7 . . ?
C80 C81 H81 119.7 . . ?
C81 C82 C83 119.2(3) . . ?
C81 C82 H82 120.4 . . ?
C83 C82 H82 120.4 . . ?
C82 C83 C84 120.1(3) . . ?
C82 C83 H83 120.0 . . ?
C84 C83 H83 120.0 . . ?
C83 C84 C79 122.5(3) . . ?
C83 C84 H84 118.8 . . ?
C79 C84 H84 118.8 . . ?
C90 C85 C86 116.3(3) . . ?
C90 C85 Si3 125.0(3) . . ?
C86 C85 Si3 118.6(2) . . ?
C87 C86 C85 121.8(3) . . ?
C87 C86 H86 119.1 . . ?
C85 C86 H86 119.1 . . ?
C88 C87 C86 120.5(3) . . ?
C88 C87 H87 119.8 . . ?
C86 C87 H87 119.8 . . ?
C87 C88 C89 119.2(3) . . ?
C87 C88 H88 120.4 . . ?
C89 C88 H88 120.4 . . ?
C88 C89 C90 120.2(4) . . ?
C88 C89 H89 119.9 . . ?
C90 C89 H89 119.9 . . ?
C85 C90 C89 122.0(3) . . ?
C85 C90 H90 119.0 . . ?
C89 C90 H90 119.0 . . ?
C92 C91 P7 114.8(3) . . ?
C92 C91 H91A 108.6 . . ?
P7 C91 H91A 108.6 . . ?
C92 C91 H91B 108.6 . . ?
P7 C91 H91B 108.6 . . ?
H91A C91 H91B 107.5 . . ?
C91 C92 H92A 109.5 . . ?
C91 C92 H92B 109.5 . . ?
H92A C92 H92B 109.5 . . ?
C91 C92 H92C 109.5 . . ?
H92A C92 H92C 109.5 . . ?
H92B C92 H92C 109.5 . . ?
C94 C93 P7 119.8(3) . . ?
C94 C93 H93A 107.4 . . ?
P7 C93 H93A 107.4 . . ?
C94 C93 H93B 107.4 . . ?
P7 C93 H93B 107.4 . . ?
H93A C93 H93B 106.9 . . ?
C93 C94 H94A 109.5 . . ?
C93 C94 H94B 109.5 . . ?
H94A C94 H94B 109.5 . . ?
C93 C94 H94C 109.5 . . ?
H94A C94 H94C 109.5 . . ?
H94B C94 H94C 109.5 . . ?
C96 C95 P7 118.9(3) . . ?
C96 C95 H95A 107.6 . . ?
P7 C95 H95A 107.6 . . ?
C96 C95 H95B 107.6 . . ?
P7 C95 H95B 107.6 . . ?
H95A C95 H95B 107.0 . . ?
C95 C96 H96A 109.5 . . ?
C95 C96 H96B 109.5 . . ?
H96A C96 H96B 109.5 . . ?
C95 C96 H96C 109.5 . . ?
H96A C96 H96C 109.5 . . ?
H96B C96 H96C 109.5 . . ?
C98 C97 P8 117.9(3) . . ?
C98 C97 H97A 107.8 . . ?
P8 C97 H97A 107.8 . . ?
C98 C97 H97B 107.8 . . ?
P8 C97 H97B 107.8 . . ?
H97A C97 H97B 107.2 . . ?
C97 C98 H98A 109.5 . . ?
C97 C98 H98B 109.5 . . ?
H98A C98 H98B 109.5 . . ?
C97 C98 H98C 109.5 . . ?
H98A C98 H98C 109.5 . . ?
H98B C98 H98C 109.5 . . ?
C100 C99 P8 114.4(3) . . ?
C100 C99 H99A 108.7 . . ?
P8 C99 H99A 108.7 . . ?
C100 C99 H99B 108.7 . . ?
P8 C99 H99B 108.7 . . ?
H99A C99 H99B 107.6 . . ?
C99 C100 H10A 109.5 . . ?
C99 C100 H10B 109.5 . . ?
H10A C100 H10B 109.5 . . ?
C99 C100 H10C 109.5 . . ?
H10A C100 H10C 109.5 . . ?
H10B C100 H10C 109.5 . . ?
C102 C101 P8 114.9(3) . . ?
C102 C101 H10D 108.5 . . ?
P8 C101 H10D 108.5 . . ?
C102 C101 H10E 108.5 . . ?
P8 C101 H10E 108.5 . . ?
H10D C101 H10E 107.5 . . ?
C101 C102 H10F 109.5 . . ?
C101 C102 H10G 109.5 . . ?
H10F C102 H10G 109.5 . . ?
C101 C102 H10H 109.5 . . ?
H10F C102 H10H 109.5 . . ?
H10G C102 H10H 109.5 . . ?
C104 C103 P9 115.0(3) . . ?
C104 C103 H10I 108.5 . . ?
P9 C103 H10I 108.5 . . ?
C104 C103 H10J 108.5 . . ?
P9 C103 H10J 108.5 . . ?
H10I C103 H10J 107.5 . . ?
C103 C104 H10K 109.5 . . ?
C103 C104 H10L 109.5 . . ?
H10K C104 H10L 109.5 . . ?
C103 C104 H10M 109.5 . . ?
H10K C104 H10M 109.5 . . ?
H10L C104 H10M 109.5 . . ?
C106 C105 P9 119.4(3) . . ?
C106 C105 H10N 107.5 . . ?
P9 C105 H10N 107.5 . . ?
C106 C105 H10O 107.5 . . ?
P9 C105 H10O 107.5 . . ?
H10N C105 H10O 107.0 . . ?
C105 C106 H10P 109.5 . . ?
C105 C106 H10Q 109.5 . . ?
H10P C106 H10Q 109.5 . . ?
C105 C106 H10R 109.5 . . ?
H10P C106 H10R 109.5 . . ?
H10Q C106 H10R 109.5 . . ?
C108 C107 P9 115.3(2) . . ?
C108 C107 H10S 108.4 . . ?
P9 C107 H10S 108.4 . . ?
C108 C107 H10T 108.4 . . ?
P9 C107 H10T 108.4 . . ?
H10S C107 H10T 107.5 . . ?
C107 C108 H10U 109.5 . . ?
C107 C108 H10V 109.5 . . ?
H10U C108 H10V 109.5 . . ?
C107 C108 H10W 109.5 . . ?
H10U C108 H10W 109.5 . . ?
H10V C108 H10W 109.5 . . ?

loop_
_geom_bond_atom_site_label_1
_geom_bond_atom_site_label_2
_geom_bond_distance
_geom_bond_site_symmetry_2
_geom_bond_publ_flag
Rh1 Si1 2.3571(10) . ?
Rh1 P1 2.3594(10) . ?
Rh1 P3 2.3609(10) . ?
Rh1 P2 2.3627(11) . ?
Rh1 H1A 1.52(4) . ?
Rh1 H1B 1.51(5) . ?
Rh2 Si2 2.3548(9) . ?
Rh2 P4 2.3613(9) . ?
Rh2 P6 2.3705(9) . ?
Rh2 P5 2.3796(9) . ?
Rh2 H2A 1.48(3) . ?
Rh2 H2B 1.47(4) . ?
Rh3 P7 2.3573(9) . ?
Rh3 P8 2.3649(9) . ?
Rh3 P9 2.3700(9) . ?
Rh3 Si3 2.3718(9) . ?
Rh3 H3A 1.54(3) . ?
Rh3 H3B 1.48(4) . ?
Si1 C7 1.920(4) . ?
Si1 C13 1.921(3) . ?
Si1 C1 1.923(4) . ?
Si2 C49 1.916(3) . ?
Si2 C43 1.922(3) . ?
Si2 C37 1.926(3) . ?
Si3 C79 1.922(3) . ?
Si3 C73 1.925(3) . ?
Si3 C85 1.927(3) . ?
P1 C19 1.819(4) . ?
P1 C21 1.841(4) . ?
P1 C23B 1.841(13) . ?
P1 C23 1.872(5) . ?
P2 C25 1.833(5) . ?
P2 C27 1.841(4) . ?
P2 C29 1.863(5) . ?
P3 C35 1.840(4) . ?
P3 C33 1.842(4) . ?
P3 C31 1.844(3) . ?
P4 C59 1.843(4) . ?
P4 C55 1.845(4) . ?
P4 C57 1.856(4) . ?
P5 C63 1.842(4) . ?
P5 C61 1.848(4) . ?
P5 C65 1.856(4) . ?
P6 C67 1.838(4) . ?
P6 C71 1.842(4) . ?
P6 C69 1.843(3) . ?
P7 C95 1.840(3) . ?
P7 C93 1.844(3) . ?
P7 C91 1.845(3) . ?
P8 C101 1.841(3) . ?
P8 C99 1.843(3) . ?
P8 C97 1.850(3) . ?
P9 C107 1.841(3) . ?
P9 C105 1.842(4) . ?
P9 C103 1.847(3) . ?
C1 C2 1.389(5) . ?
C1 C6 1.399(5) . ?
C2 C3 1.391(5) . ?
C2 H2 0.9500 . ?
C3 C4 1.375(5) . ?
C3 H3 0.9500 . ?
C4 C5 1.372(6) . ?
C4 H4 0.9500 . ?
C5 C6 1.390(5) . ?
C5 H5 0.9500 . ?
C6 H6 0.9500 . ?
C7 C8 1.381(5) . ?
C7 C12 1.405(5) . ?
C8 C9 1.391(6) . ?
C8 H8 0.9500 . ?
C9 C10 1.382(6) . ?
C9 H9 0.9500 . ?
C10 C11 1.365(6) . ?
C10 H10 0.9500 . ?
C11 C12 1.373(5) . ?
C11 H11 0.9500 . ?
C12 H12 0.9500 . ?
C13 C18 1.388(5) . ?
C13 C14 1.405(5) . ?
C14 C15 1.383(5) . ?
C14 H14 0.9500 . ?
C15 C16 1.382(6) . ?
C15 H15 0.9500 . ?
C16 C17 1.377(6) . ?
C16 H16 0.9500 . ?
C17 C18 1.395(5) . ?
C17 H17 0.9500 . ?
C18 H18 0.9500 . ?
C19 C20B 1.373(15) . ?
C19 C20 1.626(8) . ?
C19 H19A 0.9900 . ?
C19 H19B 0.9900 . ?
C19 H19C 0.9900 . ?
C19 H19D 0.9900 . ?
C20 H20A 0.9800 . ?
C20 H20B 0.9800 . ?
C20 H20C 0.9800 . ?
C20B H20D 0.9800 . ?
C20B H20E 0.9800 . ?
C20B H20F 0.9800 . ?
C21 C22 1.518(5) . ?
C21 H21A 0.9900 . ?
C21 H21B 0.9900 . ?
C22 H22A 0.9800 . ?
C22 H22B 0.9800 . ?
C22 H22C 0.9800 . ?
C23 C24 1.516(7) . ?
C23 H23A 0.9900 . ?
C23 H23B 0.9900 . ?
C24 H24A 0.9800 . ?
C24 H24B 0.9800 . ?
C24 H24C 0.9800 . ?
C23B C24B 1.51(2) . ?
C23B H23C 0.9900 . ?
C23B H23D 0.9900 . ?
C24B H24D 0.9800 . ?
C24B H24E 0.9800 . ?
C24B H24F 0.9800 . ?
C25 C26B 1.445(14) . ?
C25 C26 1.545(8) . ?
C25 H25A 0.9900 . ?
C25 H25B 0.9900 . ?
C25 H25C 0.9900 . ?
C25 H25D 0.9900 . ?
C26 H26A 0.9800 . ?
C26 H26B 0.9800 . ?
C26 H26C 0.9800 . ?
C26B H26D 0.9800 . ?
C26B H26E 0.9800 . ?
C26B H26F 0.9800 . ?
C27 C28 1.501(6) . ?
C27 H27A 0.9900 . ?
C27 H27B 0.9900 . ?
C28 H28A 0.9800 . ?
C28 H28B 0.9800 . ?
C28 H28C 0.9800 . ?
C29 C30 1.476(8) . ?
C29 C30B 1.634(18) . ?
C29 H29A 0.9900 . ?
C29 H29B 0.9900 . ?
C29 H29C 0.9900 . ?
C29 H29D 0.9900 . ?
C30 H30A 0.9800 . ?
C30 H30B 0.9800 . ?
C30 H30C 0.9800 . ?
C30B H30D 0.9800 . ?
C30B H30E 0.9800 . ?
C30B H30F 0.9800 . ?
C31 C32 1.519(5) . ?
C31 H31A 0.9900 . ?
C31 H31B 0.9900 . ?
C32 H32A 0.9800 . ?
C32 H32B 0.9800 . ?
C32 H32C 0.9800 . ?
C33 C34 1.513(6) . ?
C33 H33A 0.9900 . ?
C33 H33B 0.9900 . ?
C34 H34A 0.9800 . ?
C34 H34B 0.9800 . ?
C34 H34C 0.9800 . ?
C35 C36 1.529(5) . ?
C35 H35A 0.9900 . ?
C35 H35B 0.9900 . ?
C36 H36A 0.9800 . ?
C36 H36B 0.9800 . ?
C36 H36C 0.9800 . ?
C37 C42 1.396(5) . ?
C37 C38 1.403(5) . ?
C38 C39 1.391(5) . ?
C38 H38 0.9500 . ?
C39 C40 1.372(5) . ?
C39 H39 0.9500 . ?
C40 C41 1.379(5) . ?
C40 H40 0.9500 . ?
C41 C42 1.391(5) . ?
C41 H41 0.9500 . ?
C42 H42 0.9500 . ?
C43 C44 1.396(5) . ?
C43 C48 1.404(5) . ?
C44 C45 1.388(5) . ?
C44 H44 0.9500 . ?
C45 C46 1.389(6) . ?
C45 H45 0.9500 . ?
C46 C47 1.371(6) . ?
C46 H46 0.9500 . ?
C47 C48 1.385(5) . ?
C47 H47 0.9500 . ?
C48 H48 0.9500 . ?
C49 C54 1.383(5) . ?
C49 C50 1.401(5) . ?
C50 C51 1.384(5) . ?
C50 H50 0.9500 . ?
C51 C52 1.363(5) . ?
C51 H51 0.9500 . ?
C52 C53 1.377(6) . ?
C52 H52 0.9500 . ?
C53 C54 1.399(5) . ?
C53 H53 0.9500 . ?
C54 H54 0.9500 . ?
C55 C56 1.528(5) . ?
C55 H55A 0.9900 . ?
C55 H55B 0.9900 . ?
C56 H56A 0.9800 . ?
C56 H56B 0.9800 . ?
C56 H56C 0.9800 . ?
C57 C58 1.514(5) . ?
C57 H57A 0.9900 . ?
C57 H57B 0.9900 . ?
C58 H58A 0.9800 . ?
C58 H58B 0.9800 . ?
C58 H58C 0.9800 . ?
C59 C60 1.515(5) . ?
C59 H59A 0.9900 . ?
C59 H59B 0.9900 . ?
C60 H60A 0.9800 . ?
C60 H60B 0.9800 . ?
C60 H60C 0.9800 . ?
C61 C62 1.514(5) . ?
C61 H61A 0.9900 . ?
C61 H61B 0.9900 . ?
C62 H62A 0.9800 . ?
C62 H62B 0.9800 . ?
C62 H62C 0.9800 . ?
C63 C64 1.533(5) . ?
C63 H63A 0.9900 . ?
C63 H63B 0.9900 . ?
C64 H64A 0.9800 . ?
C64 H64B 0.9800 . ?
C64 H64C 0.9800 . ?
C65 C66 1.519(5) . ?
C65 H65A 0.9900 . ?
C65 H65B 0.9900 . ?
C66 H66A 0.9800 . ?
C66 H66B 0.9800 . ?
C66 H66C 0.9800 . ?
C67 C68 1.522(5) . ?
C67 H67A 0.9900 . ?
C67 H67B 0.9900 . ?
C68 H68A 0.9800 . ?
C68 H68B 0.9800 . ?
C68 H68C 0.9800 . ?
C69 C70 1.509(5) . ?
C69 H69A 0.9900 . ?
C69 H69B 0.9900 . ?
C70 H70A 0.9800 . ?
C70 H70B 0.9800 . ?
C70 H70C 0.9800 . ?
C71 C72 1.524(5) . ?
C71 H71A 0.9900 . ?
C71 H71B 0.9900 . ?
C72 H72A 0.9800 . ?
C72 H72B 0.9800 . ?
C72 H72C 0.9800 . ?
C73 C74 1.403(5) . ?
C73 C78 1.409(5) . ?
C74 C75 1.392(5) . ?
C74 H74 0.9500 . ?
C75 C76 1.384(6) . ?
C75 H75 0.9500 . ?
C76 C77 1.380(5) . ?
C76 H76 0.9500 . ?
C77 C78 1.390(5) . ?
C77 H77 0.9500 . ?
C78 H78 0.9500 . ?
C79 C84 1.394(5) . ?
C79 C80 1.404(4) . ?
C80 C81 1.384(5) . ?
C80 H80 0.9500 . ?
C81 C82 1.374(5) . ?
C81 H81 0.9500 . ?
C82 C83 1.377(5) . ?
C82 H82 0.9500 . ?
C83 C84 1.387(5) . ?
C83 H83 0.9500 . ?
C84 H84 0.9500 . ?
C85 C90 1.389(5) . ?
C85 C86 1.398(5) . ?
C86 C87 1.387(5) . ?
C86 H86 0.9500 . ?
C87 C88 1.374(5) . ?
C87 H87 0.9500 . ?
C88 C89 1.375(5) . ?
C88 H88 0.9500 . ?
C89 C90 1.394(5) . ?
C89 H89 0.9500 . ?
C90 H90 0.9500 . ?
C91 C92 1.517(5) . ?
C91 H91A 0.9900 . ?
C91 H91B 0.9900 . ?
C92 H92A 0.9800 . ?
C92 H92B 0.9800 . ?
C92 H92C 0.9800 . ?
C93 C94 1.523(5) . ?
C93 H93A 0.9900 . ?
C93 H93B 0.9900 . ?
C94 H94A 0.9800 . ?
C94 H94B 0.9800 . ?
C94 H94C 0.9800 . ?
C95 C96 1.521(5) . ?
C95 H95A 0.9900 . ?
C95 H95B 0.9900 . ?
C96 H96A 0.9800 . ?
C96 H96B 0.9800 . ?
C96 H96C 0.9800 . ?
C97 C98 1.530(5) . ?
C97 H97A 0.9900 . ?
C97 H97B 0.9900 . ?
C98 H98A 0.9800 . ?
C98 H98B 0.9800 . ?
C98 H98C 0.9800 . ?
C99 C100 1.520(5) . ?
C99 H99A 0.9900 . ?
C99 H99B 0.9900 . ?
C100 H10A 0.9800 . ?
C100 H10B 0.9800 . ?
C100 H10C 0.9800 . ?
C101 C102 1.523(5) . ?
C101 H10D 0.9900 . ?
C101 H10E 0.9900 . ?
C102 H10F 0.9800 . ?
C102 H10G 0.9800 . ?
C102 H10H 0.9800 . ?
C103 C104 1.520(5) . ?
C103 H10I 0.9900 . ?
C103 H10J 0.9900 . ?
C104 H10K 0.9800 . ?
C104 H10L 0.9800 . ?
C104 H10M 0.9800 . ?
C105 C106 1.527(5) . ?
C105 H10N 0.9900 . ?
C105 H10O 0.9900 . ?
C106 H10P 0.9800 . ?
C106 H10Q 0.9800 . ?
C106 H10R 0.9800 . ?
C107 C108 1.514(5) . ?
C107 H10S 0.9900 . ?
C107 H10T 0.9900 . ?
C108 H10U 0.9800 . ?
C108 H10V 0.9800 . ?
C108 H10W 0.9800 . ?
